data_7135408
loop_
_publ_author_name
'Yang, Jiayao'
'Yang, Linlin'
'Li, Tao'
'Zhao, Wanxiang'

_publ_section_title
;
 Stable radical cations based on indolo[3,2,1-<i>jk</i>]carbazole:
 synthesis, characterization, and theoretical calculation.
;
_journal_issue 19
_journal_name_full 'Chemical communications (Cambridge, England)'
_journal_page_first 5536
_journal_page_last 5539
_journal_paper_doi 10.1039/d6cc00498a
_journal_volume 62
_journal_year 2026
_chemical_formula_moiety 'C16 Al F36 O4, C46 H48 N2'
_chemical_formula_sum 'C62 H48 Al F36 N2 O4'
_chemical_formula_weight 1596.00
_space_group_crystal_system triclinic
_space_group_IT_number 2
_space_group_name_Hall '-P 1'
_space_group_name_H-M_alt 'P -1'
_atom_sites_solution_hydrogens geom
_atom_sites_solution_primary dual
_audit_creation_date 2025-04-05
_audit_creation_method
;
Olex2 1.5
(compiled 2022.04.07 svn.rca3783a0 for OlexSys, GUI svn.r6498)
;
_audit_update_record
;
2026-01-01 deposited with the CCDC.	2026-02-16 downloaded from the CCDC.
;
_cell_angle_alpha 106.1860(10)
_cell_angle_beta 100.0950(10)
_cell_angle_gamma 96.1510(10)
_cell_formula_units_Z 2
_cell_length_a 11.5239(3)
_cell_length_b 15.1374(3)
_cell_length_c 19.9082(4)
_cell_measurement_reflns_used 9802
_cell_measurement_temperature 150.0
_cell_measurement_theta_max 68.207
_cell_measurement_theta_min 3.082
_cell_volume 3238.53(13)
_computing_cell_refinement 'SAINT V8.40B (?, 2016)'
_computing_data_reduction 'SAINT V8.40B (?, 2016)'
_computing_molecular_graphics 'Olex2 1.5 (Dolomanov et al., 2009)'
_computing_publication_material 'Olex2 1.5 (Dolomanov et al., 2009)'
_computing_structure_refinement 'SHELXL 2019/2 (Sheldrick, 2015)'
_computing_structure_solution 'SHELXT 2018/2 (Sheldrick, 2018)'
_diffrn_ambient_temperature 150.00
_diffrn_measured_fraction_theta_full 0.997
_diffrn_measured_fraction_theta_max 0.996
_diffrn_measurement_device_type 'Bruker APEX-II CCD'
_diffrn_radiation_type CuK\a
_diffrn_radiation_wavelength 1.54178
_diffrn_reflns_av_R_equivalents 0.0522
_diffrn_reflns_av_unetI/netI 0.0415
_diffrn_reflns_Laue_measured_fraction_full 0.997
_diffrn_reflns_Laue_measured_fraction_max 0.996
_diffrn_reflns_limit_h_max 13
_diffrn_reflns_limit_h_min -11
_diffrn_reflns_limit_k_max 18
_diffrn_reflns_limit_k_min -18
_diffrn_reflns_limit_l_max 23
_diffrn_reflns_limit_l_min -23
_diffrn_reflns_number 61861
_diffrn_reflns_point_group_measured_fraction_full 0.997
_diffrn_reflns_point_group_measured_fraction_max 0.996
_diffrn_reflns_theta_full 67.679
_diffrn_reflns_theta_max 68.265
_diffrn_reflns_theta_min 2.366
_exptl_absorpt_coefficient_mu 1.687
_exptl_absorpt_correction_T_max 0.7531
_exptl_absorpt_correction_T_min 0.6016
_exptl_absorpt_correction_type multi-scan
_exptl_absorpt_process_details
;
SADABS-2016/2 (Bruker,2016/2) was used for absorption correction.
wR2(int) was 0.1154 before and 0.0640 after correction.
The Ratio of minimum to maximum transmission is 0.7988.
The \l/2 correction factor is Not present.
;
_exptl_crystal_colour green
_exptl_crystal_colour_modifier green
_exptl_crystal_colour_primary green
_exptl_crystal_density_diffrn 1.637
_exptl_crystal_description block
_exptl_crystal_F_000 1606
_exptl_crystal_size_max 0.3
_exptl_crystal_size_mid 0.27
_exptl_crystal_size_min 0.26
_refine_diff_density_max 0.797
_refine_diff_density_min -0.754
_refine_diff_density_rms 0.053
_refine_ls_extinction_method none
_refine_ls_goodness_of_fit_ref 1.045
_refine_ls_hydrogen_treatment constr
_refine_ls_matrix_type full
_refine_ls_number_parameters 1414
_refine_ls_number_reflns 11808
_refine_ls_number_restraints 2444
_refine_ls_restrained_S_all 1.085
_refine_ls_R_factor_all 0.0576
_refine_ls_R_factor_gt 0.0489
_refine_ls_shift/su_max 0.001
_refine_ls_shift/su_mean 0.000
_refine_ls_structure_factor_coef Fsqd
_refine_ls_weighting_details 'w=1/[\s^2^(Fo^2^)+(0.0634P)^2^+2.4541P] where P=(Fo^2^+2Fc^2^)/3'
_refine_ls_weighting_scheme calc
_refine_ls_wR_factor_gt 0.1283
_refine_ls_wR_factor_ref 0.1316
_reflns_Friedel_coverage 0.000
_reflns_number_gt 10613
_reflns_number_total 11808
_reflns_threshold_expression 'I > 2\s(I)'
_cod_data_source_file d6cc00498a2.cif
_cod_data_source_block a
_cod_depositor_comments 'Adding full bibliography for 7135408--7135409.cif.'
_cod_original_cell_volume 3238.52(13)
_cod_database_code 7135408
_shelx_shelxl_version_number 2019/2
_shelx_space_group_comment
;
The symmetry employed for this shelxl refinement is uniquely defined
by the following loop, which should always be used as a source of
symmetry information in preference to the above space-group names.
They are only intended as comments.
;
_shelx_estimated_absorpt_t_max 0.668
_shelx_estimated_absorpt_t_min 0.632
_olex2_refinement_description
;
1. Fixed Uiso
 At 1.2 times of:
  All C(H) groups
 At 1.5 times of:
  All C(H,H,H) groups
2. Restrained distances
 F12A-C52A = F12-C52 = F11A-C52A = F11-C52 = F10-C52 = F10A-C52A = F14A-C53A =
 F14-C53 = F15-C53 = F15A-C53A = F13A-C53A = F13-C53 = F16-C54 = F16A-C54A =
 F18A-C54A = F18-C54 = F17-C54 = F17A-C54A
 1.35 with sigma of 0.01
 C57-C55 = C58-C55 = C56-C55 = C56A-C55 = C57A-C55
 1.54 with sigma of 0.01
 F23A-C57A = F23-C57 = F24A-C57A = F24-C57 = F22A-C57A = F22-C57 = F27A-C58 =
 F27-C58 = F26A-C58 = F26-C58 = F25-C58 = F25A-C58 = F21-C56 = F21A-C56A = F20-
 C56 = F20A-C56A = F19A-C56A = F19-C56
 1.35 with sigma of 0.01
 C48-C47 = C48A-C47 = C50A-C47 = C50-C47 = C49A-C47 = C49-C47
 1.54 with sigma of 0.01
 F3-C48 = F3A-C48A = F2-C48 = F2A-C48A = F1-C48 = F1A-C48A = F7-C50 = F7A-C50A
 = F8-C50 = F8A-C50A = F9-C50 = F9A-C50A = F6-C49 = F6A-C49A = F5-C49 = F5A-
 C49A = F4-C49 = F4A-C49A
 1.35 with sigma of 0.01
 F29-C60 = F29A-C60A = F28-C60 = F30A-C60A = F30-C60 = F28A-C60A = F35A-C62A =
 F35-C62 = F34-C62 = F34A-C62A = F36-C62 = F36A-C62A = F32A-C61A = F32-C61 =
 F31-C61 = F31A-C61A = F33A-C61A = F33-C61
 1.35 with sigma of 0.01
 C60A-C59 = C60-C59 = C61-C59 = C61A-C59 = C62-C59 = C62A-C59
 1.54 with sigma of 0.01
 C52A-C51 \\sim C52-C51 \\sim C53-C51 \\sim C53A-C51 \\sim C54-C51 \\sim
C54A-C51
 with sigma of 0.02
 F14A-F13A \\sim F15A-F14A \\sim F15A-F13A
 with sigma of 0.02
 C54A-C53A \\sim C54A-C52A \\sim C53A-C52A
 with sigma of 0.02
 F18A-F16A \\sim F17A-F16A \\sim F18A-F17A
 with sigma of 0.02
 C45A-C43 \\sim C45-C43 \\sim C46-C43 \\sim C46A-C43 \\sim C44A-C43 \\sim
C44-C43
 with sigma of 0.02
 F32A-F31A \\sim F33A-F32A \\sim F33A-F31A
 with sigma of 0.02
3. Uiso/Uaniso restraints and constraints
F13 \\sim F14 \\sim F17 \\sim F10 \\sim F16 \\sim F11 \\sim C51 \\sim F12 \\sim
F18 \\sim F15 \\sim C53 \\sim C54 \\sim C52 \\sim F13A \\sim F14A \\sim F17A
\\sim F10A \\sim F16A \\sim F11A \\sim F12A \\sim F18A \\sim F15A \\sim C53A
\\sim C54A \\sim C52A: within 2A with sigma of 0.01 and sigma for terminal
atoms of 0.02 within 2A
C43 \\sim C45 \\sim C44 \\sim C46 \\sim C46A \\sim C45A \\sim C44A: within 2A
with sigma of 0.01 and sigma for terminal atoms of 0.02 within 2A
F26 \\sim F20 \\sim F27 \\sim F25 \\sim F19 \\sim F22 \\sim C55 \\sim F23 \\sim
F21 \\sim F24 \\sim C58 \\sim C56 \\sim C57 \\sim F22A \\sim F23A \\sim F24A
\\sim C57A \\sim F20A \\sim F27A \\sim F21A \\sim C56A \\sim F26A \\sim F25A
\\sim F19A: within 2A with sigma of 0.01 and sigma for terminal atoms of 0.02
within 2A
F7 \\sim F9 \\sim F8 \\sim F1 \\sim F2 \\sim F6 \\sim F3 \\sim C47 \\sim F5
\\sim F4 \\sim C50 \\sim C48 \\sim C49 \\sim F7A \\sim F9A \\sim F8A \\sim F1A
\\sim F2A \\sim F6A \\sim F3A \\sim F5A \\sim F4A \\sim C50A \\sim C48A \\sim
C49A: within 2A with sigma of 0.01 and sigma for terminal atoms of 0.02 within
2A
F33 \\sim F31 \\sim F35 \\sim F32 \\sim F28 \\sim F34 \\sim C59 \\sim F29 \\sim
F36 \\sim F30 \\sim C61 \\sim C60 \\sim C62 \\sim F33A \\sim F31A \\sim F35A
\\sim F32A \\sim F28A \\sim F34A \\sim F29A \\sim F36A \\sim F30A \\sim C61A
\\sim C60A \\sim C62A: within 2A with sigma of 0.01 and sigma for terminal
atoms of 0.02 within 2A
4. Rigid body (RIGU) restrains
 F13, F14, F17, F10, F16, F11, C51, F12, F18, F15, C53, C54, C52, F13A, F14A,
 F17A, F10A, F16A, F11A, F12A, F18A, F15A, C53A, C54A, C52A
 with sigma for 1-2 distances of 0.01 and sigma for 1-3 distances of 0.02
 C43, C45, C44, C46, C46A, C45A, C44A
 with sigma for 1-2 distances of 0.01 and sigma for 1-3 distances of 0.02
 F26, F20, F27, F25, F19, F22, C55, F23, F21, F24, C58, C56, C57, F22A, F23A,
 F24A, C57A, F20A, F27A, F21A, C56A, F26A, F25A, F19A
 with sigma for 1-2 distances of 0.01 and sigma for 1-3 distances of 0.02
 F7, F9, F8, F1, F2, F6, F3, C47, F5, F4, C50, C48, C49, F7A, F9A, F8A, F1A,
 F2A, F6A, F3A, F5A, F4A, C50A, C48A, C49A
 with sigma for 1-2 distances of 0.01 and sigma for 1-3 distances of 0.02
 F33, F31, F35, F32, F28, F34, C59, F29, F36, F30, C61, C60, C62, F33A, F31A,
 F35A, F32A, F28A, F34A, F29A, F36A, F30A, C61A, C60A, C62A
 with sigma for 1-2 distances of 0.01 and sigma for 1-3 distances of 0.02
5. Others
 Sof(F13A)=Sof(F14A)=Sof(F17A)=Sof(F10A)=Sof(F16A)=Sof(F11A)=Sof(F12A)=
 Sof(F18A)=Sof(F15A)=Sof(C53A)=Sof(C54A)=Sof(C52A)=1-FVAR(1)
 Sof(F13)=Sof(F14)=Sof(F17)=Sof(F10)=Sof(F16)=Sof(F11)=Sof(F12)=Sof(F18)=
 Sof(F15)=Sof(C53)=Sof(C54)=Sof(C52)=FVAR(1)
 Sof(C46A)=Sof(H46D)=Sof(H46E)=Sof(H46F)=Sof(C45A)=Sof(H45D)=Sof(H45E)=
 Sof(H45F)=Sof(C44A)=Sof(H44D)=Sof(H44E)=Sof(H44F)=1-FVAR(2)
 Sof(C45)=Sof(H45A)=Sof(H45B)=Sof(H45C)=Sof(C44)=Sof(H44A)=Sof(H44B)=Sof(H44C)=
 Sof(C46)=Sof(H46A)=Sof(H46B)=Sof(H46C)=FVAR(2)
 Sof(F22A)=Sof(F23A)=Sof(F24A)=Sof(C57A)=Sof(F20A)=Sof(F27A)=Sof(F21A)=
 Sof(C56A)=Sof(F26A)=Sof(F25A)=Sof(F19A)=1-FVAR(3)
 Sof(F26)=Sof(F20)=Sof(F27)=Sof(F25)=Sof(F19)=Sof(F22)=Sof(F23)=Sof(F21)=
 Sof(F24)=Sof(C56)=Sof(C57)=FVAR(3)
 Sof(F7A)=Sof(F9A)=Sof(F8A)=Sof(F1A)=Sof(F2A)=Sof(F6A)=Sof(F3A)=Sof(F5A)=
 Sof(F4A)=Sof(C50A)=Sof(C48A)=Sof(C49A)=1-FVAR(4)
 Sof(F7)=Sof(F9)=Sof(F8)=Sof(F1)=Sof(F2)=Sof(F6)=Sof(F3)=Sof(F5)=Sof(F4)=
 Sof(C50)=Sof(C48)=Sof(C49)=FVAR(4)
 Sof(F33A)=Sof(F31A)=Sof(F35A)=Sof(F32A)=Sof(F28A)=Sof(F34A)=Sof(F29A)=
 Sof(F36A)=Sof(F30A)=Sof(C61A)=Sof(C60A)=Sof(C62A)=1-FVAR(5)
 Sof(F33)=Sof(F31)=Sof(F35)=Sof(F32)=Sof(F28)=Sof(F34)=Sof(F29)=Sof(F36)=
 Sof(F30)=Sof(C61)=Sof(C60)=Sof(C62)=FVAR(5)
 Fixed Y: F14A(0.78123)
 Fixed Z: F14A(1.016489)
6.a Aromatic/amide H refined with riding coordinates:
 C4(H4), C21(H21), C1(H1), C29(H29), C9(H9), C14(H14), C23(H23), C17(H17),
 C11(H11), C15(H15), C26(H26), C27(H27)
6.b Idealised Me refined as rotating group:
 C37(H37A,H37B,H37C), C32(H32A,H32B,H32C), C38(H38A,H38B,H38C), C36(H36A,H36B,
 H36C), C41(H41A,H41B,H41C), C34(H34A,H34B,H34C), C42(H42A,H42B,H42C), C40(H40A,
 H40B,H40C), C33(H33A,H33B,H33C), C45(H45A,H45B,H45C), C44(H44A,H44B,H44C),
 C46(H46A,H46B,H46C), C46A(H46D,H46E,H46F), C45A(H45D,H45E,H45F), C44A(H44D,
 H44E,H44F)
;
_olex2_submission_special_instructions 'No special instructions were received'

loop_
_space_group_symop_operation_xyz
'x, y, z'
'-x, -y, -z'

loop_
_atom_site_label
_atom_site_type_symbol
_atom_site_fract_x
_atom_site_fract_y
_atom_site_fract_z
_atom_site_U_iso_or_equiv
_atom_site_adp_type
_atom_site_occupancy
_atom_site_site_symmetry_order
_atom_site_calc_flag
_atom_site_refinement_flags_posn
_atom_site_refinement_flags_adp
_atom_site_refinement_flags_occupancy
_atom_site_disorder_assembly
_atom_site_disorder_group
Al1 Al 0.16803(4) 0.83076(4) 0.78389(3) 0.02022(13) Uani 1 1 d . . . . .
F7 F -0.0175(12) 1.0859(11) 0.7553(10) 0.045(2) Uani 0.657(6) 1 d D U P A 1
O1 O 0.07585(13) 0.90378(10) 0.82033(8) 0.0338(3) Uani 1 1 d . . . . .
O2 O 0.20425(14) 0.76379(11) 0.83854(8) 0.0389(4) Uani 1 1 d . . . . .
N1 N 0.44837(13) 0.66214(10) 0.46146(8) 0.0201(3) Uani 1 1 d . . . . .
F9 F 0.0999(4) 0.9912(4) 0.7200(3) 0.0400(8) Uani 0.657(6) 1 d D U P A 1
F8 F 0.1492(8) 1.0988(5) 0.8211(4) 0.060(2) Uani 0.657(6) 1 d D U P A 1
N2 N 0.54552(13) 0.58068(10) 0.71391(8) 0.0198(3) Uani 1 1 d . . . . .
F26 F 0.2243(8) 0.6319(7) 0.6923(8) 0.060(2) Uani 0.679(6) 1 d D U P B 1
F33 F 0.4313(6) 0.7654(5) 0.7567(3) 0.0574(12) Uani 0.696(5) 1 d D U P C 1
O3 O 0.08964(19) 0.76084(11) 0.70142(8) 0.0532(5) Uani 1 1 d . . . . .
O4 O 0.29286(14) 0.89163(14) 0.77213(14) 0.0657(6) Uani 1 1 d . . . . .
F1 F 0.0985(5) 1.0526(3) 0.9346(2) 0.0569(10) Uani 0.657(6) 1 d D U P A 1
F13 F 0.2276(6) 0.8945(4) 0.9667(4) 0.0583(12) Uani 0.646(4) 1 d D U P D 1
F20 F -0.1080(6) 0.7291(4) 0.5789(2) 0.0627(12) Uani 0.679(6) 1 d D U P B 1
F27 F 0.1316(4) 0.5481(3) 0.5891(2) 0.0630(13) Uani 0.679(6) 1 d D U P B 1
C6 C 0.53211(15) 0.60708(12) 0.65264(9) 0.0193(3) Uani 1 1 d . . . . .
F31 F 0.4843(3) 0.8451(3) 0.8688(2) 0.0631(9) Uani 0.696(5) 1 d D U P C 1
F14 F 0.2212(8) 0.7949(3) 1.0228(2) 0.088(2) Uani 0.646(4) 1 d D U P D 1
C30 C 0.54397(15) 0.54489(12) 0.81817(9) 0.0197(3) Uani 1 1 d . . . . .
C19 C 0.46061(15) 0.50330(12) 0.70091(9) 0.0196(3) Uani 1 1 d . . . . .
C7 C 0.52664(16) 0.74477(12) 0.47842(9) 0.0222(4) Uani 1 1 d . . . . .
C5 C 0.43650(15) 0.54149(11) 0.59935(9) 0.0183(3) Uani 1 1 d . . . . .
F25 F 0.0415(6) 0.5555(4) 0.6782(3) 0.0760(15) Uani 0.679(6) 1 d D U P B 1
C25 C 0.60015(15) 0.60765(12) 0.78749(9) 0.0205(3) Uani 1 1 d . . . . .
C3 C 0.46381(15) 0.63152(12) 0.52118(9) 0.0192(3) Uani 1 1 d . . . . .
C8 C 0.59577(15) 0.77250(13) 0.54627(9) 0.0218(4) Uani 1 1 d . . . . .
C4 C 0.40280(15) 0.55346(12) 0.53259(9) 0.0191(3) Uani 1 1 d . . . . .
H4 H 0.341339 0.510880 0.496280 0.023 Uiso 1 1 calc R U . . .
F35 F 0.3691(3) 0.9936(2) 0.6937(2) 0.0621(8) Uani 0.696(5) 1 d D U P C 1
C20 C 0.39026(15) 0.47399(12) 0.63324(9) 0.0190(3) Uani 1 1 d . . . . .
C13 C 0.38142(15) 0.64766(12) 0.39114(9) 0.0203(3) Uani 1 1 d . . . . .
C21 C 0.29803(16) 0.39984(12) 0.62180(9) 0.0213(3) Uani 1 1 d . . . . .
H21 H 0.245846 0.373338 0.576129 0.026 Uiso 1 1 calc R U . . .
C1 C 0.59321(15) 0.68514(12) 0.64157(9) 0.0207(3) Uani 1 1 d . . . . .
H1 H 0.655616 0.727075 0.677616 0.025 Uiso 1 1 calc R U . . .
C22 C 0.28380(16) 0.36507(12) 0.67916(10) 0.0236(4) Uani 1 1 d . . . . .
F17 F 0.3478(6) 0.6533(7) 0.8703(4) 0.0838(17) Uani 0.646(4) 1 d D U P D 1
C29 C 0.57806(16) 0.56017(12) 0.89129(9) 0.0217(3) Uani 1 1 d . . . . .
H29 H 0.540513 0.519699 0.912887 0.026 Uiso 1 1 calc R U . . .
C2 C 0.55795(15) 0.69780(12) 0.57564(9) 0.0202(3) Uani 1 1 d . . . . .
F32 F 0.5866(4) 0.8625(4) 0.7842(4) 0.0975(19) Uani 0.696(5) 1 d D U P C 1
C9 C 0.66791(16) 0.85915(13) 0.56560(10) 0.0250(4) Uani 1 1 d . . . . .
H9 H 0.718996 0.883781 0.611760 0.030 Uiso 1 1 calc R U . . .
C24 C 0.45203(15) 0.47652(12) 0.76070(9) 0.0201(3) Uani 1 1 d . . . . .
F2 F -0.0782(4) 0.9739(3) 0.9134(3) 0.0670(12) Uani 0.657(6) 1 d D U P A 1
C14 C 0.29138(16) 0.57683(12) 0.34782(9) 0.0230(4) Uani 1 1 d . . . . .
H14 H 0.262765 0.526844 0.363910 0.028 Uiso 1 1 calc R U . . .
C18 C 0.42392(16) 0.72375(12) 0.36768(9) 0.0222(4) Uani 1 1 d . . . . .
C23 C 0.35944(16) 0.40322(12) 0.74830(9) 0.0234(4) Uani 1 1 d . . . . .
H23 H 0.346799 0.378716 0.785953 0.028 Uiso 1 1 calc R U . . .
F28 F 0.4015(12) 1.0891(7) 0.8322(4) 0.0835(18) Uani 0.696(5) 1 d D U P C 1
F6 F -0.1099(3) 0.8850(2) 0.69843(18) 0.0543(8) Uani 0.657(6) 1 d D U P A 1
F3 F -0.0537(5) 1.1027(3) 0.8878(2) 0.0672(12) Uani 0.657(6) 1 d D U P A 1
C17 C 0.37460(17) 0.72544(13) 0.29977(9) 0.0244(4) Uani 1 1 d . . . . .
H17 H 0.402350 0.775717 0.283734 0.029 Uiso 1 1 calc R U . . .
C12 C 0.51748(16) 0.78807(13) 0.42626(9) 0.0231(4) Uani 1 1 d . . . . .
C28 C 0.66734(17) 0.63471(13) 0.93363(9) 0.0242(4) Uani 1 1 d . . . . .
C11 C 0.59007(17) 0.87545(13) 0.44648(10) 0.0264(4) Uani 1 1 d . . . . .
H11 H 0.589342 0.910975 0.413934 0.032 Uiso 1 1 calc R U . . .
C10 C 0.66451(17) 0.91038(13) 0.51578(10) 0.0265(4) Uani 1 1 d . . . . .
C16 C 0.28390(16) 0.65372(13) 0.25410(9) 0.0240(4) Uani 1 1 d . . . . .
F19 F -0.1313(2) 0.6539(2) 0.65415(19) 0.0595(8) Uani 0.679(6) 1 d D U P B 1
C47 C 0.00837(16) 0.96925(13) 0.81622(11) 0.0262(4) Uani 1 1 d D U . . .
F5 F -0.2003(2) 0.9692(3) 0.7718(2) 0.0601(10) Uani 0.657(6) 1 d D U P A 1
C15 C 0.24364(16) 0.58110(13) 0.27941(10) 0.0248(4) Uani 1 1 d . . . . .
H15 H 0.181497 0.532861 0.248954 0.030 Uiso 1 1 calc R U . . .
C35 C 0.23204(18) 0.65959(14) 0.17935(10) 0.0285(4) Uani 1 1 d . . . . .
C26 C 0.68967(17) 0.68082(13) 0.82773(10) 0.0268(4) Uani 1 1 d . . . . .
H26 H 0.727782 0.721209 0.806284 0.032 Uiso 1 1 calc R U . . .
C27 C 0.72194(17) 0.69324(13) 0.90052(10) 0.0278(4) Uani 1 1 d . . . . .
H27 H 0.783378 0.743293 0.929107 0.033 Uiso 1 1 calc R U . . .
F10 F -0.0099(4) 0.6840(4) 0.8233(2) 0.0722(12) Uani 0.646(4) 1 d D U P D 1
F22 F 0.1124(6) 0.8154(3) 0.5929(3) 0.0775(13) Uani 0.679(6) 1 d D U P B 1
F16 F 0.2453(5) 0.6179(3) 0.9463(2) 0.0746(12) Uani 0.646(4) 1 d D U P D 1
C39 C 0.17973(19) 0.28687(14) 0.66964(11) 0.0334(5) Uani 1 1 d . . . . .
F34 F 0.5537(3) 1.0102(2) 0.7438(2) 0.0694(9) Uani 0.696(5) 1 d D U P C 1
F11 F 0.0126(3) 0.7933(3) 0.9216(2) 0.0669(10) Uani 0.646(4) 1 d D U P D 1
C55 C 0.06790(18) 0.69163(14) 0.64085(10) 0.0312(4) Uani 1 1 d D U . . .
C43 C 0.70348(19) 0.65448(14) 1.01496(10) 0.0324(4) Uani 1 1 d D U . . .
C37 C 0.3341(2) 0.67240(16) 0.14067(11) 0.0359(5) Uani 1 1 d . . . . .
H37A H 0.387749 0.731252 0.167315 0.054 Uiso 1 1 calc R U . . .
H37B H 0.300757 0.673639 0.092217 0.054 Uiso 1 1 calc R U . . .
H37C H 0.378956 0.620466 0.137842 0.054 Uiso 1 1 calc R U . . .
C31 C 0.7458(2) 1.00598(14) 0.54035(11) 0.0353(5) Uani 1 1 d . . . . .
C59 C 0.40838(17) 0.92641(15) 0.78733(12) 0.0346(4) Uani 1 1 d D U . . .
F4 F -0.1490(3) 0.8425(3) 0.7867(3) 0.0700(12) Uani 0.657(6) 1 d D U P A 1
C51 C 0.1880(2) 0.73270(15) 0.89344(11) 0.0362(5) Uani 1 1 d D U . . .
C50 C 0.0601(8) 1.0353(5) 0.7768(3) 0.0308(13) Uani 0.657(6) 1 d D U P A 1
F12 F 0.0186(4) 0.6530(3) 0.9245(3) 0.0798(12) Uani 0.646(4) 1 d D U P D 1
F23 F 0.0963(4) 0.6763(3) 0.52037(16) 0.0746(10) Uani 0.679(6) 1 d D U P B 1
F29 F 0.3673(4) 0.9989(2) 0.89831(14) 0.0765(10) Uani 0.696(5) 1 d D U P C 1
F21 F -0.0947(3) 0.5843(2) 0.5514(2) 0.0740(11) Uani 0.679(6) 1 d D U P B 1
F24 F 0.2489(3) 0.7329(3) 0.6074(2) 0.0727(10) Uani 0.679(6) 1 d D U P B 1
F18 F 0.1658(5) 0.5718(3) 0.8370(2) 0.0811(13) Uani 0.646(4) 1 d D U P D 1
F36 F 0.4594(4) 0.8744(2) 0.67202(15) 0.0717(9) Uani 0.696(5) 1 d D U P C 1
C32 C 0.7255(2) 1.06474(14) 0.61218(12) 0.0383(5) Uani 1 1 d . . . . .
H32A H 0.640700 1.070215 0.607675 0.057 Uiso 1 1 calc R U . . .
H32B H 0.773470 1.127003 0.625926 0.057 Uiso 1 1 calc R U . . .
H32C H 0.749277 1.034613 0.648912 0.057 Uiso 1 1 calc R U . . .
F30 F 0.5467(3) 1.0364(3) 0.8847(2) 0.0892(12) Uani 0.696(5) 1 d D U P C 1
C38 C 0.1430(2) 0.57240(17) 0.13371(11) 0.0418(5) Uani 1 1 d . . . . .
H38A H 0.182227 0.517370 0.129520 0.063 Uiso 1 1 calc R U . . .
H38B H 0.114692 0.577987 0.085927 0.063 Uiso 1 1 calc R U . . .
H38C H 0.074997 0.565935 0.156406 0.063 Uiso 1 1 calc R U . . .
C36 C 0.1680(2) 0.74508(17) 0.18744(12) 0.0395(5) Uani 1 1 d . . . . .
H36A H 0.104751 0.739145 0.213740 0.059 Uiso 1 1 calc R U . . .
H36B H 0.132938 0.748607 0.139912 0.059 Uiso 1 1 calc R U . . .
H36C H 0.225763 0.801872 0.213814 0.059 Uiso 1 1 calc R U . . .
C58 C 0.1151(2) 0.60381(17) 0.65253(13) 0.0519(7) Uani 1 1 d D U . . .
C41 C 0.2294(3) 0.20628(17) 0.69247(14) 0.0505(6) Uani 1 1 d . . . . .
H41A H 0.288358 0.184325 0.664497 0.076 Uiso 1 1 calc R U . . .
H41B H 0.163769 0.154889 0.683854 0.076 Uiso 1 1 calc R U . . .
H41C H 0.267490 0.228539 0.743524 0.076 Uiso 1 1 calc R U . . .
C34 C 0.8763(2) 0.98998(19) 0.55082(17) 0.0591(8) Uani 1 1 d . . . . .
H34A H 0.889995 0.953005 0.583918 0.089 Uiso 1 1 calc R U . . .
H34B H 0.929668 1.050269 0.570661 0.089 Uiso 1 1 calc R U . . .
H34C H 0.892544 0.956473 0.504571 0.089 Uiso 1 1 calc R U . . .
C61 C 0.4812(4) 0.8487(4) 0.8017(3) 0.0486(13) Uani 0.696(5) 1 d D U P C 1
C42 C 0.0948(2) 0.3253(2) 0.71673(16) 0.0563(7) Uani 1 1 d . . . . .
H42A H 0.137176 0.346791 0.767033 0.084 Uiso 1 1 calc R U . . .
H42B H 0.027241 0.276276 0.710111 0.084 Uiso 1 1 calc R U . . .
H42C H 0.065188 0.377759 0.703354 0.084 Uiso 1 1 calc R U . . .
F15 F 0.3692(3) 0.8064(3) 0.97776(19) 0.0838(11) Uani 0.646(4) 1 d D U P D 1
C40 C 0.1127(3) 0.24681(19) 0.59195(13) 0.0575(8) Uani 1 1 d . . . . .
H40A H 0.073757 0.294824 0.577056 0.086 Uiso 1 1 calc R U . . .
H40B H 0.052035 0.193563 0.587200 0.086 Uiso 1 1 calc R U . . .
H40C H 0.168980 0.226253 0.561549 0.086 Uiso 1 1 calc R U . . .
C56 C -0.0681(4) 0.6639(3) 0.6054(2) 0.0457(11) Uani 0.679(6) 1 d D U P B 1
C33 C 0.7195(4) 1.06120(19) 0.48709(15) 0.0747(11) Uani 1 1 d . . . . .
H33A H 0.739482 1.028761 0.441712 0.112 Uiso 1 1 calc R U . . .
H33B H 0.767626 1.123677 0.506729 0.112 Uiso 1 1 calc R U . . .
H33C H 0.634480 1.066471 0.478788 0.112 Uiso 1 1 calc R U . . .
C48 C -0.0057(5) 1.0274(4) 0.8902(3) 0.0453(11) Uani 0.657(6) 1 d D U P A 1
C60 C 0.4312(4) 1.0132(4) 0.8520(3) 0.0621(13) Uani 0.696(5) 1 d D U P C 1
C49 C -0.1144(4) 0.9167(3) 0.7676(3) 0.0429(11) Uani 0.657(6) 1 d D U P A 1
C57 C 0.1311(5) 0.7288(4) 0.5889(3) 0.0529(13) Uani 0.679(6) 1 d D U P B 1
C62 C 0.4503(4) 0.9508(3) 0.7235(2) 0.0491(10) Uani 0.696(5) 1 d D U P C 1
C45 C 0.8397(3) 0.6660(4) 1.03803(19) 0.0484(10) Uani 0.727(6) 1 d D U P E 1
H45A H 0.866622 0.607969 1.015177 0.073 Uiso 0.727(6) 1 calc R U P E 1
H45B H 0.862580 0.680594 1.090192 0.073 Uiso 0.727(6) 1 calc R U P E 1
H45C H 0.877115 0.716935 1.023464 0.073 Uiso 0.727(6) 1 calc R U P E 1
C44 C 0.6637(3) 0.7478(3) 1.05044(17) 0.0493(10) Uani 0.727(6) 1 d D U P E 1
H44A H 0.705426 0.798096 1.037160 0.074 Uiso 0.727(6) 1 calc R U P E 1
H44B H 0.683129 0.761471 1.102615 0.074 Uiso 0.727(6) 1 calc R U P E 1
H44C H 0.577240 0.742734 1.033997 0.074 Uiso 0.727(6) 1 calc R U P E 1
C46 C 0.6436(5) 0.5807(3) 1.04044(17) 0.0555(13) Uani 0.727(6) 1 d D U P E 1
H46A H 0.556793 0.578103 1.028862 0.083 Uiso 0.727(6) 1 calc R U P E 1
H46B H 0.671246 0.595844 1.092386 0.083 Uiso 0.727(6) 1 calc R U P E 1
H46C H 0.663577 0.520109 1.016699 0.083 Uiso 0.727(6) 1 calc R U P E 1
C53 C 0.2515(4) 0.8089(3) 0.9657(2) 0.0551(11) Uani 0.646(4) 1 d D U P D 1
C54 C 0.2399(5) 0.6429(3) 0.8874(2) 0.0574(11) Uani 0.646(4) 1 d D U P D 1
C52 C 0.0509(4) 0.7144(3) 0.8924(2) 0.0600(11) Uani 0.646(4) 1 d D U P D 1
F13A F 0.0652(7) 0.8304(6) 0.9493(4) 0.080(2) Uani 0.354(4) 1 d D U P D 2
F14A F 0.1882(12) 0.781230 1.016489 0.072(3) Uani 0.354(4) 1 d D U P D 2
F17A F 0.3945(7) 0.7583(7) 0.9434(5) 0.131(3) Uani 0.354(4) 1 d D U P D 2
F10A F 0.0970(11) 0.5757(6) 0.8252(6) 0.120(3) Uani 0.354(4) 1 d D U P D 2
F16A F 0.3077(7) 0.6400(7) 0.9560(5) 0.077(2) Uani 0.354(4) 1 d D U P D 2
F11A F -0.0134(9) 0.6615(7) 0.8433(6) 0.092(3) Uani 0.354(4) 1 d D U P D 2
F12A F 0.0731(9) 0.6431(9) 0.9416(6) 0.107(3) Uani 0.354(4) 1 d D U P D 2
F18A F 0.3202(13) 0.6333(10) 0.8507(6) 0.082(3) Uani 0.354(4) 1 d D U P D 2
F15A F 0.2552(10) 0.8804(8) 0.9626(8) 0.084(4) Uani 0.354(4) 1 d D U P D 2
C53A C 0.1729(7) 0.8081(5) 0.9574(3) 0.0557(16) Uani 0.354(4) 1 d D U P D 2
C54A C 0.3032(8) 0.6920(6) 0.9124(4) 0.0660(19) Uani 0.354(4) 1 d D U P D 2
C52A C 0.0879(8) 0.6509(6) 0.8760(5) 0.079(2) Uani 0.354(4) 1 d D U P D 2
C46A C 0.7198(10) 0.5589(5) 1.0310(4) 0.037(2) Uani 0.273(6) 1 d D U P E 2
H46D H 0.645731 0.513890 1.009442 0.055 Uiso 0.273(6) 1 calc R U P E 2
H46E H 0.738320 0.569690 1.082884 0.055 Uiso 0.273(6) 1 calc R U P E 2
H46F H 0.785345 0.534132 1.010549 0.055 Uiso 0.273(6) 1 calc R U P E 2
C45A C 0.8173(12) 0.7203(10) 1.0507(5) 0.064(3) Uani 0.273(6) 1 d D U P E 2
H45D H 0.882140 0.697078 1.028640 0.096 Uiso 0.273(6) 1 calc R U P E 2
H45E H 0.835710 0.725333 1.101723 0.096 Uiso 0.273(6) 1 calc R U P E 2
H45F H 0.808924 0.781845 1.045271 0.096 Uiso 0.273(6) 1 calc R U P E 2
C44A C 0.5961(10) 0.6830(8) 1.0478(5) 0.057(3) Uani 0.273(6) 1 d D U P E 2
H44D H 0.582138 0.743870 1.042843 0.085 Uiso 0.273(6) 1 calc R U P E 2
H44E H 0.613381 0.687054 1.098622 0.085 Uiso 0.273(6) 1 calc R U P E 2
H44F H 0.524788 0.636308 1.022689 0.085 Uiso 0.273(6) 1 calc R U P E 2
F22A F 0.0983(9) 0.7839(6) 0.5667(4) 0.0546(18) Uani 0.321(6) 1 d D U P B 2
F23A F 0.0355(8) 0.6364(5) 0.5150(3) 0.0643(18) Uani 0.321(6) 1 d D U P B 2
F24A F 0.2194(6) 0.6867(6) 0.5734(4) 0.0725(19) Uani 0.321(6) 1 d D U P B 2
C57A C 0.1070(8) 0.6992(7) 0.5728(5) 0.050(2) Uani 0.321(6) 1 d D U P B 2
F20A F -0.1131(11) 0.7416(8) 0.6040(6) 0.059(2) Uani 0.321(6) 1 d D U P B 2
F27A F 0.0879(11) 0.5267(6) 0.5976(5) 0.069(3) Uani 0.321(6) 1 d D U P B 2
F21A F -0.1232(6) 0.5946(5) 0.5909(5) 0.070(2) Uani 0.321(6) 1 d D U P B 2
C56A C -0.0685(7) 0.6795(6) 0.6326(5) 0.046(2) Uani 0.321(6) 1 d D U P B 2
F26A F 0.2221(18) 0.6115(16) 0.6937(19) 0.059(3) Uani 0.321(6) 1 d D U P B 2
F25A F 0.0597(14) 0.5773(8) 0.7006(5) 0.073(3) Uani 0.321(6) 1 d D U P B 2
F19A F -0.0977(5) 0.6957(5) 0.6965(4) 0.0621(18) Uani 0.321(6) 1 d D U P B 2
F7A F -0.037(2) 1.077(2) 0.750(2) 0.046(4) Uani 0.343(6) 1 d D U P A 2
F9A F 0.0588(10) 0.9680(8) 0.7119(6) 0.059(2) Uani 0.343(6) 1 d D U P A 2
F8A F 0.1550(12) 1.0814(9) 0.8039(7) 0.046(2) Uani 0.343(6) 1 d D U P A 2
F1A F 0.1521(8) 1.0426(6) 0.9277(5) 0.067(2) Uani 0.343(6) 1 d D U P A 2
F2A F -0.0225(9) 0.9951(5) 0.9394(4) 0.064(2) Uani 0.343(6) 1 d D U P A 2
F6A F -0.1595(7) 0.8973(5) 0.7266(5) 0.071(2) Uani 0.343(6) 1 d D U P A 2
F3A F 0.0103(8) 1.1162(4) 0.9042(4) 0.0653(19) Uani 0.343(6) 1 d D U P A 2
F5A F -0.1899(5) 1.0059(4) 0.8167(6) 0.0649(19) Uani 0.343(6) 1 d D U P A 2
F4A F -0.1617(5) 0.8722(4) 0.8279(5) 0.0573(17) Uani 0.343(6) 1 d D U P A 2
C50A C 0.0477(16) 1.0311(9) 0.7719(7) 0.037(3) Uani 0.343(6) 1 d D U P A 2
C48A C 0.0365(9) 1.0302(6) 0.8975(4) 0.046(2) Uani 0.343(6) 1 d D U P A 2
C49A C -0.1285(6) 0.9364(5) 0.7979(5) 0.044(2) Uani 0.343(6) 1 d D U P A 2
F33A F 0.4497(14) 0.7780(10) 0.7781(7) 0.060(3) Uani 0.304(5) 1 d D U P C 2
F31A F 0.5038(12) 0.8854(9) 0.8845(6) 0.109(4) Uani 0.304(5) 1 d D U P C 2
F35A F 0.3096(10) 0.9819(8) 0.6938(5) 0.089(3) Uani 0.304(5) 1 d D U P C 2
F32A F 0.6070(7) 0.8824(7) 0.8122(5) 0.056(2) Uani 0.304(5) 1 d D U P C 2
F28A F 0.404(3) 1.0827(16) 0.8110(10) 0.092(5) Uani 0.304(5) 1 d D U P C 2
F34A F 0.5027(10) 0.9894(8) 0.7091(6) 0.104(3) Uani 0.304(5) 1 d D U P C 2
F29A F 0.4393(7) 1.0310(6) 0.9084(3) 0.077(2) Uani 0.304(5) 1 d D U P C 2
F36A F 0.3845(8) 0.8481(6) 0.6680(3) 0.085(2) Uani 0.304(5) 1 d D U P C 2
F30A F 0.5830(6) 1.0398(6) 0.8519(6) 0.097(3) Uani 0.304(5) 1 d D U P C 2
C61A C 0.4927(10) 0.8663(9) 0.8142(7) 0.058(3) Uani 0.304(5) 1 d D U P C 2
C60A C 0.4618(9) 1.0239(8) 0.8422(6) 0.074(3) Uani 0.304(5) 1 d D U P C 2
C62A C 0.4012(10) 0.9374(7) 0.7113(5) 0.069(3) Uani 0.304(5) 1 d D U P C 2

loop_
_atom_site_aniso_label
_atom_site_aniso_U_11
_atom_site_aniso_U_22
_atom_site_aniso_U_33
_atom_site_aniso_U_23
_atom_site_aniso_U_13
_atom_site_aniso_U_12
Al1 0.0187(2) 0.0231(3) 0.0207(3) 0.0077(2) 0.00540(19) 0.00681(19)
F7 0.042(4) 0.042(3) 0.070(6) 0.037(4) 0.022(3) 0.020(3)
O1 0.0418(8) 0.0399(8) 0.0316(7) 0.0172(6) 0.0164(6) 0.0264(6)
O2 0.0499(9) 0.0530(9) 0.0330(8) 0.0274(7) 0.0206(7) 0.0331(7)
N1 0.0234(7) 0.0212(7) 0.0170(7) 0.0088(6) 0.0044(6) 0.0011(6)
F9 0.0451(19) 0.051(2) 0.0404(16) 0.0266(15) 0.0244(15) 0.0192(14)
F8 0.063(3) 0.051(2) 0.054(3) 0.0132(18) 0.004(2) -0.025(2)
N2 0.0213(7) 0.0215(7) 0.0180(7) 0.0093(6) 0.0038(5) 0.0014(6)
F26 0.064(2) 0.057(5) 0.049(2) 0.003(3) -0.0118(18) 0.043(2)
F33 0.058(3) 0.043(2) 0.069(3) 0.0118(19) 0.016(2) 0.0098(15)
O3 0.0875(13) 0.0328(8) 0.0271(8) -0.0005(6) -0.0115(8) 0.0225(8)
O4 0.0211(8) 0.0666(12) 0.1288(19) 0.0651(13) 0.0107(9) 0.0046(8)
F1 0.090(3) 0.0536(16) 0.0272(13) 0.0064(11) 0.0140(18) 0.026(2)
F13 0.089(3) 0.036(2) 0.0511(19) 0.0112(17) 0.0118(17) 0.0238(17)
F20 0.059(2) 0.084(2) 0.042(2) 0.0110(19) -0.0028(18) 0.0406(15)
F27 0.072(3) 0.049(2) 0.0503(17) -0.0135(17) -0.0032(16) 0.0340(17)
C6 0.0208(8) 0.0226(8) 0.0173(8) 0.0090(7) 0.0062(6) 0.0050(6)
F31 0.0535(16) 0.086(3) 0.0559(19) 0.0354(18) 0.0004(14) 0.0217(16)
F14 0.165(6) 0.070(2) 0.036(2) 0.0221(17) 0.013(2) 0.041(2)
C30 0.0225(8) 0.0189(8) 0.0197(8) 0.0074(7) 0.0062(7) 0.0055(6)
C19 0.0214(8) 0.0182(8) 0.0209(8) 0.0081(7) 0.0060(6) 0.0021(6)
C7 0.0249(9) 0.0222(8) 0.0208(8) 0.0097(7) 0.0056(7) 0.0001(7)
C5 0.0204(8) 0.0189(8) 0.0182(8) 0.0076(6) 0.0071(6) 0.0048(6)
F25 0.097(3) 0.033(3) 0.098(4) 0.025(2) 0.012(3) 0.0058(19)
C25 0.0233(8) 0.0224(8) 0.0179(8) 0.0097(7) 0.0037(6) 0.0049(7)
C3 0.0218(8) 0.0228(8) 0.0162(8) 0.0090(7) 0.0063(6) 0.0056(7)
C8 0.0225(8) 0.0255(9) 0.0198(8) 0.0103(7) 0.0059(7) 0.0022(7)
C4 0.0208(8) 0.0199(8) 0.0177(8) 0.0064(6) 0.0056(6) 0.0039(6)
F35 0.0486(17) 0.0787(17) 0.0782(18) 0.0559(14) 0.0137(16) 0.0064(15)
C20 0.0225(8) 0.0194(8) 0.0177(8) 0.0074(6) 0.0066(6) 0.0055(6)
C13 0.0232(8) 0.0236(8) 0.0164(8) 0.0087(7) 0.0053(6) 0.0058(7)
C21 0.0251(8) 0.0191(8) 0.0199(8) 0.0067(7) 0.0051(7) 0.0016(7)
C1 0.0201(8) 0.0239(8) 0.0190(8) 0.0090(7) 0.0039(6) 0.0013(6)
C22 0.0296(9) 0.0194(8) 0.0223(9) 0.0071(7) 0.0071(7) 0.0007(7)
F17 0.088(3) 0.119(4) 0.075(3) 0.047(3) 0.031(3) 0.080(3)
C29 0.0283(9) 0.0213(8) 0.0183(8) 0.0084(7) 0.0076(7) 0.0054(7)
C2 0.0212(8) 0.0222(8) 0.0198(8) 0.0097(7) 0.0065(6) 0.0024(6)
F32 0.034(2) 0.077(2) 0.177(5) 0.015(3) 0.046(3) 0.0127(17)
C9 0.0254(9) 0.0277(9) 0.0217(9) 0.0093(7) 0.0051(7) -0.0013(7)
C24 0.0256(8) 0.0201(8) 0.0171(8) 0.0076(6) 0.0066(7) 0.0053(7)
F2 0.078(2) 0.090(3) 0.077(3) 0.056(2) 0.062(2) 0.047(2)
C14 0.0256(9) 0.0233(9) 0.0216(9) 0.0093(7) 0.0049(7) 0.0040(7)
C18 0.0273(9) 0.0226(8) 0.0190(8) 0.0085(7) 0.0073(7) 0.0048(7)
C23 0.0318(9) 0.0216(8) 0.0195(8) 0.0094(7) 0.0093(7) 0.0015(7)
F28 0.086(3) 0.041(2) 0.109(4) -0.014(3) 0.037(3) 0.0165(17)
F6 0.0412(15) 0.0474(14) 0.0583(18) 0.0089(12) -0.0181(12) 0.0054(11)
F3 0.106(3) 0.064(2) 0.063(2) 0.0308(18) 0.051(2) 0.066(2)
C17 0.0336(10) 0.0241(9) 0.0198(8) 0.0112(7) 0.0080(7) 0.0074(7)
C12 0.0277(9) 0.0248(9) 0.0193(8) 0.0101(7) 0.0064(7) 0.0032(7)
C28 0.0304(9) 0.0233(9) 0.0184(9) 0.0061(7) 0.0037(7) 0.0056(7)
C11 0.0336(10) 0.0254(9) 0.0234(9) 0.0131(7) 0.0081(7) 0.0004(7)
C10 0.0308(9) 0.0263(9) 0.0234(9) 0.0102(7) 0.0085(7) -0.0018(7)
C16 0.0293(9) 0.0274(9) 0.0183(8) 0.0087(7) 0.0062(7) 0.0114(7)
F19 0.0349(12) 0.0623(17) 0.067(2) 0.0018(16) 0.0116(12) -0.0047(11)
C47 0.0222(9) 0.0235(9) 0.0376(10) 0.0121(8) 0.0106(8) 0.0090(7)
F5 0.0225(11) 0.079(2) 0.102(3) 0.055(2) 0.0176(15) 0.0221(13)
C15 0.0270(9) 0.0262(9) 0.0203(9) 0.0063(7) 0.0028(7) 0.0053(7)
C35 0.0377(10) 0.0310(10) 0.0194(9) 0.0103(7) 0.0047(7) 0.0126(8)
C26 0.0285(9) 0.0270(9) 0.0260(9) 0.0136(8) 0.0031(7) -0.0012(7)
C27 0.0299(9) 0.0244(9) 0.0256(9) 0.0084(7) -0.0006(7) -0.0020(7)
F10 0.0456(15) 0.099(3) 0.073(2) 0.0400(19) 0.0106(14) -0.0163(16)
F22 0.124(3) 0.069(3) 0.063(3) 0.039(2) 0.046(3) 0.020(3)
F16 0.119(3) 0.080(2) 0.059(2) 0.0496(19) 0.030(2) 0.065(3)
C39 0.0406(11) 0.0294(10) 0.0271(10) 0.0109(8) 0.0058(8) -0.0115(9)
F34 0.0371(14) 0.084(2) 0.097(3) 0.0461(18) 0.0222(14) -0.0093(13)
F11 0.067(2) 0.067(2) 0.098(3) 0.041(2) 0.058(2) 0.0321(16)
C55 0.0328(10) 0.0318(10) 0.0259(9) 0.0032(8) 0.0045(8) 0.0104(8)
C43 0.0428(11) 0.0334(10) 0.0168(9) 0.0055(8) 0.0023(8) 0.0006(9)
C37 0.0512(13) 0.0418(11) 0.0224(9) 0.0151(8) 0.0129(9) 0.0186(10)
C31 0.0463(12) 0.0279(10) 0.0291(10) 0.0106(8) 0.0078(9) -0.0099(9)
C59 0.0217(9) 0.0433(11) 0.0412(11) 0.0145(9) 0.0111(8) 0.0040(8)
F4 0.0378(14) 0.060(2) 0.121(3) 0.059(2) 0.0019(18) -0.0126(14)
C51 0.0482(12) 0.0413(11) 0.0319(10) 0.0220(9) 0.0165(9) 0.0203(9)
C50 0.031(3) 0.033(2) 0.035(2) 0.0183(19) 0.0099(19) 0.0099(19)
F12 0.077(3) 0.082(2) 0.121(3) 0.070(2) 0.058(2) 0.020(2)
F23 0.089(2) 0.108(3) 0.0256(14) 0.0106(16) 0.0189(15) 0.029(2)
F29 0.076(2) 0.090(2) 0.0453(14) -0.0103(13) 0.0265(14) -0.0048(17)
F21 0.0562(16) 0.0698(17) 0.0570(19) -0.0266(15) -0.0130(14) 0.0079(13)
F24 0.0509(15) 0.104(3) 0.0563(19) 0.0053(17) 0.0300(14) 0.0049(16)
F18 0.132(4) 0.0414(16) 0.0624(19) 0.0045(14) 0.010(2) 0.032(2)
F36 0.093(2) 0.0756(18) 0.0640(16) 0.0201(13) 0.0606(17) 0.0208(16)
C32 0.0475(12) 0.0260(10) 0.0380(12) 0.0091(9) 0.0042(9) 0.0015(9)
F30 0.056(2) 0.102(2) 0.072(2) -0.0042(18) -0.0119(16) -0.0243(18)
C38 0.0518(13) 0.0452(13) 0.0227(10) 0.0114(9) -0.0060(9) 0.0041(10)
C36 0.0496(13) 0.0465(13) 0.0309(11) 0.0183(9) 0.0091(9) 0.0266(10)
C58 0.0634(16) 0.0382(13) 0.0439(13) -0.0011(10) -0.0025(12) 0.0245(12)
C41 0.0723(17) 0.0330(12) 0.0480(14) 0.0212(10) 0.0132(12) -0.0086(11)
C34 0.0476(14) 0.0437(14) 0.0740(19) -0.0028(13) 0.0304(13) -0.0177(11)
C61 0.0259(19) 0.055(3) 0.066(3) 0.018(2) 0.0126(18) 0.0097(19)
C42 0.0433(13) 0.0578(16) 0.0639(17) 0.0125(13) 0.0232(12) -0.0110(12)
F15 0.0664(19) 0.108(3) 0.0594(19) 0.0173(18) -0.0188(15) 0.0163(18)
C40 0.0673(17) 0.0526(15) 0.0375(13) 0.0181(11) -0.0075(12) -0.0361(13)
C56 0.0364(18) 0.051(2) 0.038(2) -0.0008(19) 0.0009(17) 0.0113(17)
C33 0.129(3) 0.0414(14) 0.0392(14) 0.0231(12) -0.0055(16) -0.0386(17)
C48 0.064(3) 0.047(2) 0.049(2) 0.0263(18) 0.040(2) 0.037(2)
C60 0.047(2) 0.067(3) 0.061(3) 0.001(2) 0.020(2) -0.003(2)
C49 0.0244(18) 0.042(2) 0.071(3) 0.033(2) 0.007(2) 0.0048(16)
C57 0.060(3) 0.068(3) 0.033(2) 0.012(2) 0.0175(19) 0.016(2)
C62 0.032(2) 0.062(2) 0.061(2) 0.0273(19) 0.0187(18) 0.0052(18)
C45 0.0449(19) 0.074(3) 0.0231(17) 0.0152(19) -0.0025(13) 0.0123(19)
C44 0.054(2) 0.052(2) 0.0291(16) -0.0075(14) 0.0074(14) 0.0088(17)
C46 0.081(3) 0.057(2) 0.0194(15) 0.0146(15) -0.0008(17) -0.019(2)
C53 0.077(3) 0.057(2) 0.037(2) 0.0214(17) 0.008(2) 0.025(2)
C54 0.086(3) 0.057(2) 0.051(2) 0.0317(19) 0.027(2) 0.043(2)
C52 0.069(2) 0.058(2) 0.070(3) 0.033(2) 0.035(2) 0.011(2)
F13A 0.122(6) 0.081(5) 0.067(4) 0.027(3) 0.063(4) 0.061(4)
F14A 0.131(6) 0.086(5) 0.024(3) 0.028(3) 0.043(4) 0.058(4)
F17A 0.082(4) 0.162(7) 0.119(6) 0.019(5) -0.029(4) 0.044(5)
F10A 0.166(8) 0.060(4) 0.113(6) -0.001(4) 0.045(6) -0.024(5)
F16A 0.103(5) 0.094(5) 0.063(3) 0.053(3) 0.016(4) 0.065(4)
F11A 0.084(4) 0.083(5) 0.098(6) 0.020(4) 0.024(4) -0.022(4)
F12A 0.091(6) 0.124(6) 0.131(6) 0.067(5) 0.057(5) -0.004(5)
F18A 0.099(6) 0.101(6) 0.084(6) 0.049(4) 0.038(5) 0.086(5)
F15A 0.113(7) 0.039(4) 0.075(5) -0.008(3) -0.009(5) 0.019(4)
C53A 0.089(4) 0.054(3) 0.035(3) 0.020(3) 0.022(3) 0.029(3)
C54A 0.081(4) 0.077(4) 0.064(4) 0.044(3) 0.025(4) 0.042(4)
C52A 0.080(4) 0.073(4) 0.085(4) 0.013(3) 0.038(3) 0.008(4)
C46A 0.054(5) 0.037(4) 0.018(3) 0.012(3) -0.003(3) 0.008(4)
C45A 0.088(7) 0.065(6) 0.020(4) 0.012(5) -0.015(4) -0.025(6)
C44A 0.081(6) 0.063(6) 0.027(4) 0.007(4) 0.013(4) 0.029(5)
F22A 0.076(3) 0.052(4) 0.034(4) 0.014(3) 0.014(3) 0.000(3)
F23A 0.085(5) 0.064(4) 0.028(2) 0.001(2) -0.005(3) 0.008(3)
F24A 0.060(3) 0.105(5) 0.053(4) 0.005(3) 0.035(3) 0.026(3)
C57A 0.057(4) 0.060(4) 0.035(4) 0.011(3) 0.014(3) 0.018(4)
F20A 0.040(3) 0.070(4) 0.072(6) 0.025(5) 0.007(5) 0.029(3)
F27A 0.103(7) 0.030(3) 0.056(4) -0.006(3) -0.011(4) 0.021(4)
F21A 0.055(3) 0.054(3) 0.077(5) 0.008(3) -0.008(3) -0.025(3)
C56A 0.041(4) 0.043(4) 0.050(5) 0.009(4) 0.009(4) 0.006(3)
F26A 0.074(5) 0.046(7) 0.056(4) 0.014(5) -0.005(3) 0.041(4)
F25A 0.111(6) 0.025(5) 0.071(5) 0.021(4) -0.012(5) 0.000(4)
F19A 0.042(3) 0.072(4) 0.074(4) 0.017(3) 0.029(3) 0.001(3)
F7A 0.047(8) 0.041(5) 0.055(5) 0.024(4) 0.003(6) 0.016(5)
F9A 0.093(7) 0.064(5) 0.042(4) 0.029(4) 0.036(5) 0.034(4)
F8A 0.033(3) 0.056(5) 0.062(6) 0.040(5) 0.016(4) -0.001(3)
F1A 0.070(4) 0.047(4) 0.059(4) 0.007(3) -0.027(3) -0.014(3)
F2A 0.103(6) 0.058(3) 0.042(3) 0.016(3) 0.039(3) 0.018(4)
F6A 0.055(4) 0.064(3) 0.071(4) 0.012(3) -0.029(3) 0.000(3)
F3A 0.097(5) 0.025(2) 0.069(4) -0.001(2) 0.021(4) 0.025(3)
F5A 0.031(2) 0.053(3) 0.125(6) 0.038(3) 0.027(3) 0.022(2)
F4A 0.029(2) 0.042(3) 0.108(5) 0.036(3) 0.015(3) -0.0007(19)
C50A 0.031(4) 0.044(4) 0.042(4) 0.014(4) 0.014(4) 0.014(4)
C48A 0.062(5) 0.032(3) 0.051(4) 0.013(3) 0.025(4) 0.020(4)
C49A 0.025(3) 0.038(3) 0.070(4) 0.023(3) 0.005(3) 0.004(3)
F33A 0.063(5) 0.034(4) 0.075(7) 0.012(4) -0.007(4) 0.013(3)
F31A 0.126(7) 0.113(8) 0.080(6) 0.043(6) -0.026(5) 0.033(6)
F35A 0.086(6) 0.134(6) 0.073(4) 0.063(4) 0.018(5) 0.035(5)
F32A 0.013(3) 0.076(5) 0.100(5) 0.062(5) 0.008(3) 0.012(3)
F28A 0.082(6) 0.045(5) 0.130(10) -0.011(7) 0.035(9) 0.015(4)
F34A 0.085(6) 0.140(6) 0.109(6) 0.062(5) 0.057(4) -0.012(5)
F29A 0.054(4) 0.099(5) 0.051(3) -0.017(3) 0.018(3) -0.002(3)
F36A 0.078(5) 0.107(5) 0.055(3) -0.008(3) 0.041(3) 0.000(4)
F30A 0.040(3) 0.086(5) 0.120(6) -0.035(5) 0.028(4) -0.023(3)
C61A 0.041(4) 0.060(5) 0.078(5) 0.025(4) 0.017(4) 0.007(4)
C60A 0.053(5) 0.075(5) 0.074(5) -0.009(4) 0.023(4) 0.000(4)
C62A 0.057(5) 0.084(5) 0.072(4) 0.027(4) 0.026(4) 0.005(4)

loop_
_atom_type_symbol
_atom_type_description
_atom_type_scat_dispersion_real
_atom_type_scat_dispersion_imag
_atom_type_scat_source
C C 0.0181 0.0091 'International Tables Vol C Tables 4.2.6.8 and 6.1.1.4'
H H 0.0000 0.0000 'International Tables Vol C Tables 4.2.6.8 and 6.1.1.4'
Al Al 0.2130 0.2455 'International Tables Vol C Tables 4.2.6.8 and 6.1.1.4'
F F 0.0727 0.0534 'International Tables Vol C Tables 4.2.6.8 and 6.1.1.4'
N N 0.0311 0.0180 'International Tables Vol C Tables 4.2.6.8 and 6.1.1.4'
O O 0.0492 0.0322 'International Tables Vol C Tables 4.2.6.8 and 6.1.1.4'

loop_
_geom_angle_atom_site_label_1
_geom_angle_atom_site_label_2
_geom_angle_atom_site_label_3
_geom_angle
_geom_angle_site_symmetry_1
_geom_angle_site_symmetry_3
_geom_angle_publ_flag
O2 Al1 O1 108.23(7) . . ?
O2 Al1 O3 109.75(9) . . ?
O3 Al1 O1 107.50(9) . . ?
O4 Al1 O1 111.68(10) . . ?
O4 Al1 O2 111.55(9) . . ?
O4 Al1 O3 108.05(12) . . ?
C47 O1 Al1 149.49(13) . . ?
C51 O2 Al1 150.58(14) . . ?
C7 N1 C3 107.25(14) . . ?
C7 N1 C13 106.05(14) . . ?
C3 N1 C13 146.55(15) . . ?
C6 N2 C19 107.36(14) . . ?
C6 N2 C25 144.98(15) . . ?
C19 N2 C25 106.87(14) . . ?
C55 O3 Al1 157.05(16) . . ?
C59 O4 Al1 154.65(18) . . ?
N2 C6 C5 107.99(14) . . ?
N2 C6 C1 128.27(16) . . ?
C1 C6 C5 123.68(15) . . ?
C25 C30 C24 107.94(14) . . ?
C29 C30 C25 118.49(16) . . ?
C29 C30 C24 133.49(16) . . ?
C20 C19 N2 114.24(15) . . ?
C20 C19 C24 131.27(16) . . ?
C24 C19 N2 113.93(15) . . ?
C8 C7 N1 114.43(15) . . ?
C8 C7 C12 130.57(17) . . ?
C12 C7 N1 114.87(16) . . ?
C6 C5 C20 107.00(14) . . ?
C4 C5 C6 119.77(15) . . ?
C4 C5 C20 133.16(16) . . ?
N2 C25 C30 107.62(14) . . ?
C26 C25 N2 130.20(16) . . ?
C26 C25 C30 122.16(16) . . ?
N1 C3 C4 129.76(15) . . ?
N1 C3 C2 107.38(14) . . ?
C4 C3 C2 122.85(15) . . ?
C7 C8 C2 103.30(15) . . ?
C7 C8 C9 114.69(16) . . ?
C9 C8 C2 141.81(17) . . ?
C5 C4 C3 116.79(15) . . ?
C5 C4 H4 121.6 . . ?
C3 C4 H4 121.6 . . ?
C19 C20 C5 103.39(14) . . ?
C19 C20 C21 114.20(15) . . ?
C21 C20 C5 142.12(16) . . ?
N1 C13 C18 107.43(14) . . ?
C14 C13 N1 131.09(16) . . ?
C14 C13 C18 121.48(16) . . ?
C20 C21 H21 120.5 . . ?
C20 C21 C22 118.94(16) . . ?
C22 C21 H21 120.5 . . ?
C6 C1 H1 121.8 . . ?
C2 C1 C6 116.40(16) . . ?
C2 C1 H1 121.8 . . ?
C21 C22 C23 122.20(16) . . ?
C21 C22 C39 120.42(16) . . ?
C23 C22 C39 117.30(15) . . ?
C30 C29 H29 119.7 . . ?
C30 C29 C28 120.58(16) . . ?
C28 C29 H29 119.7 . . ?
C3 C2 C8 107.60(14) . . ?
C1 C2 C3 120.50(15) . . ?
C1 C2 C8 131.87(16) . . ?
C8 C9 H9 120.3 . . ?
C8 C9 C10 119.36(16) . . ?
C10 C9 H9 120.3 . . ?
C19 C24 C30 103.64(14) . . ?
C19 C24 C23 113.48(16) . . ?
C23 C24 C30 142.64(16) . . ?
C13 C14 H14 121.1 . . ?
C13 C14 C15 117.73(16) . . ?
C15 C14 H14 121.1 . . ?
C13 C18 C12 108.29(15) . . ?
C17 C18 C13 119.06(16) . . ?
C17 C18 C12 132.65(16) . . ?
C22 C23 H23 120.1 . . ?
C24 C23 C22 119.79(15) . . ?
C24 C23 H23 120.1 . . ?
C18 C17 H17 119.6 . . ?
C18 C17 C16 120.77(16) . . ?
C16 C17 H17 119.6 . . ?
C7 C12 C18 103.32(15) . . ?
C7 C12 C11 114.20(16) . . ?
C11 C12 C18 142.34(16) . . ?
C29 C28 C27 118.71(16) . . ?
C29 C28 C43 121.28(16) . . ?
C27 C28 C43 119.99(16) . . ?
C12 C11 H11 120.3 . . ?
C12 C11 C10 119.43(16) . . ?
C10 C11 H11 120.3 . . ?
C9 C10 C31 116.99(16) . . ?
C11 C10 C9 121.74(16) . . ?
C11 C10 C31 121.27(16) . . ?
C17 C16 C35 118.44(16) . . ?
C15 C16 C17 118.43(16) . . ?
C15 C16 C35 123.12(17) . . ?
O1 C47 C50 111.2(4) . . ?
O1 C47 C48 112.4(2) . . ?
O1 C47 C49 106.0(2) . . ?
O1 C47 C50A 113.8(7) . . ?
O1 C47 C48A 100.2(4) . . ?
O1 C47 C49A 116.0(3) . . ?
C48 C47 C50 109.6(4) . . ?
C48 C47 C49 111.5(3) . . ?
C49 C47 C50 106.1(4) . . ?
C50A C47 C48A 108.4(6) . . ?
C50A C47 C49A 112.6(7) . . ?
C49A C47 C48A 104.2(5) . . ?
C14 C15 C16 122.52(17) . . ?
C14 C15 H15 118.7 . . ?
C16 C15 H15 118.7 . . ?
C16 C35 C37 109.48(16) . . ?
C16 C35 C36 108.84(16) . . ?
C37 C35 C36 108.50(17) . . ?
C38 C35 C16 112.20(16) . . ?
C38 C35 C37 108.89(17) . . ?
C38 C35 C36 108.86(18) . . ?
C25 C26 H26 121.2 . . ?
C25 C26 C27 117.56(17) . . ?
C27 C26 H26 121.2 . . ?
C28 C27 H27 118.8 . . ?
C26 C27 C28 122.47(17) . . ?
C26 C27 H27 118.8 . . ?
C22 C39 C41 109.34(18) . . ?
C42 C39 C22 109.00(17) . . ?
C42 C39 C41 109.4(2) . . ?
C40 C39 C22 111.78(16) . . ?
C40 C39 C41 107.4(2) . . ?
C40 C39 C42 110.0(2) . . ?
O3 C55 C58 111.41(17) . . ?
O3 C55 C56 112.4(2) . . ?
O3 C55 C57 106.0(3) . . ?
O3 C55 C57A 124.1(4) . . ?
O3 C55 C56A 94.3(4) . . ?
C58 C55 C56 108.4(3) . . ?
C58 C55 C57 111.2(3) . . ?
C57 C55 C56 107.4(3) . . ?
C57A C55 C58 103.7(4) . . ?
C57A C55 C56A 112.6(5) . . ?
C56A C55 C58 110.4(4) . . ?
C28 C43 C44 107.37(19) . . ?
C28 C43 C46A 108.4(3) . . ?
C28 C43 C44A 108.4(4) . . ?
C45 C43 C28 109.8(2) . . ?
C45 C43 C44 108.4(3) . . ?
C46 C43 C28 112.80(19) . . ?
C46 C43 C45 110.6(3) . . ?
C46 C43 C44 107.7(3) . . ?
C45A C43 C28 115.3(4) . . ?
C45A C43 C46A 106.8(7) . . ?
C45A C43 C44A 113.6(8) . . ?
C44A C43 C46A 103.6(6) . . ?
C35 C37 H37A 109.5 . . ?
C35 C37 H37B 109.5 . . ?
C35 C37 H37C 109.5 . . ?
H37A C37 H37B 109.5 . . ?
H37A C37 H37C 109.5 . . ?
H37B C37 H37C 109.5 . . ?
C32 C31 C10 109.89(16) . . ?
C32 C31 C34 108.41(19) . . ?
C32 C31 C33 107.1(2) . . ?
C34 C31 C10 108.19(18) . . ?
C33 C31 C10 112.00(18) . . ?
C33 C31 C34 111.2(2) . . ?
O4 C59 C61 108.1(3) . . ?
O4 C59 C60 107.7(3) . . ?
O4 C59 C62 112.8(2) . . ?
O4 C59 C61A 115.5(5) . . ?
O4 C59 C60A 122.5(4) . . ?
O4 C59 C62A 91.9(4) . . ?
C60 C59 C61 112.7(3) . . ?
C60 C59 C62 110.3(3) . . ?
C62 C59 C61 105.3(3) . . ?
C61A C59 C60A 100.7(7) . . ?
C61A C59 C62A 120.5(7) . . ?
C60A C59 C62A 106.9(6) . . ?
O2 C51 C53 109.3(2) . . ?
O2 C51 C54 109.4(2) . . ?
O2 C51 C52 109.5(2) . . ?
O2 C51 C53A 113.3(3) . . ?
O2 C51 C54A 104.0(3) . . ?
O2 C51 C52A 115.6(4) . . ?
C53 C51 C52 108.2(3) . . ?
C54 C51 C53 110.1(3) . . ?
C54 C51 C52 110.2(3) . . ?
C53A C51 C54A 110.3(4) . . ?
C53A C51 C52A 108.9(4) . . ?
C52A C51 C54A 104.0(5) . . ?
F7 C50 C47 113.4(10) . . ?
F9 C50 F7 107.2(10) . . ?
F9 C50 C47 113.8(5) . . ?
F8 C50 F7 103.5(9) . . ?
F8 C50 F9 108.0(6) . . ?
F8 C50 C47 110.4(6) . . ?
C31 C32 H32A 109.5 . . ?
C31 C32 H32B 109.5 . . ?
C31 C32 H32C 109.5 . . ?
H32A C32 H32B 109.5 . . ?
H32A C32 H32C 109.5 . . ?
H32B C32 H32C 109.5 . . ?
C35 C38 H38A 109.5 . . ?
C35 C38 H38B 109.5 . . ?
C35 C38 H38C 109.5 . . ?
H38A C38 H38B 109.5 . . ?
H38A C38 H38C 109.5 . . ?
H38B C38 H38C 109.5 . . ?
C35 C36 H36A 109.5 . . ?
C35 C36 H36B 109.5 . . ?
C35 C36 H36C 109.5 . . ?
H36A C36 H36B 109.5 . . ?
H36A C36 H36C 109.5 . . ?
H36B C36 H36C 109.5 . . ?
F26 C58 F27 103.7(8) . . ?
F26 C58 F25 114.9(9) . . ?
F26 C58 C55 107.0(5) . . ?
F27 C58 C55 109.5(3) . . ?
F25 C58 F27 109.2(3) . . ?
F25 C58 C55 112.2(4) . . ?
F27A C58 C55 117.2(6) . . ?
F27A C58 F26A 112.7(15) . . ?
F27A C58 F25A 101.3(7) . . ?
F26A C58 C55 120.4(10) . . ?
F26A C58 F25A 91(2) . . ?
F25A C58 C55 108.1(7) . . ?
C39 C41 H41A 109.5 . . ?
C39 C41 H41B 109.5 . . ?
C39 C41 H41C 109.5 . . ?
H41A C41 H41B 109.5 . . ?
H41A C41 H41C 109.5 . . ?
H41B C41 H41C 109.5 . . ?
C31 C34 H34A 109.5 . . ?
C31 C34 H34B 109.5 . . ?
C31 C34 H34C 109.5 . . ?
H34A C34 H34B 109.5 . . ?
H34A C34 H34C 109.5 . . ?
H34B C34 H34C 109.5 . . ?
F33 C61 F31 107.9(5) . . ?
F33 C61 F32 102.6(5) . . ?
F33 C61 C59 111.1(5) . . ?
F31 C61 C59 110.1(4) . . ?
F32 C61 F31 116.3(5) . . ?
F32 C61 C59 108.6(5) . . ?
C39 C42 H42A 109.5 . . ?
C39 C42 H42B 109.5 . . ?
C39 C42 H42C 109.5 . . ?
H42A C42 H42B 109.5 . . ?
H42A C42 H42C 109.5 . . ?
H42B C42 H42C 109.5 . . ?
C39 C40 H40A 109.5 . . ?
C39 C40 H40B 109.5 . . ?
C39 C40 H40C 109.5 . . ?
H40A C40 H40B 109.5 . . ?
H40A C40 H40C 109.5 . . ?
H40B C40 H40C 109.5 . . ?
F20 C56 F19 107.5(4) . . ?
F20 C56 C55 111.3(4) . . ?
F20 C56 F21 106.6(4) . . ?
F19 C56 C55 110.1(3) . . ?
F21 C56 F19 107.5(4) . . ?
F21 C56 C55 113.5(3) . . ?
C31 C33 H33A 109.5 . . ?
C31 C33 H33B 109.5 . . ?
C31 C33 H33C 109.5 . . ?
H33A C33 H33B 109.5 . . ?
H33A C33 H33C 109.5 . . ?
H33B C33 H33C 109.5 . . ?
F1 C48 F2 109.5(4) . . ?
F1 C48 F3 109.4(4) . . ?
F1 C48 C47 109.7(3) . . ?
F2 C48 C47 107.6(4) . . ?
F3 C48 F2 108.1(4) . . ?
F3 C48 C47 112.5(4) . . ?
F28 C60 C59 111.1(5) . . ?
F29 C60 F28 109.1(6) . . ?
F29 C60 C59 109.8(4) . . ?
F29 C60 F30 109.2(5) . . ?
F30 C60 F28 105.7(7) . . ?
F30 C60 C59 111.9(4) . . ?
F6 C49 C47 112.8(3) . . ?
F5 C49 F6 107.1(4) . . ?
F5 C49 C47 113.0(4) . . ?
F4 C49 F6 106.3(4) . . ?
F4 C49 C47 109.6(3) . . ?
F4 C49 F5 107.7(4) . . ?
F22 C57 C55 110.5(4) . . ?
F22 C57 F23 108.2(4) . . ?
F23 C57 C55 113.9(4) . . ?
F24 C57 F22 106.8(5) . . ?
F24 C57 C55 110.1(4) . . ?
F24 C57 F23 107.0(4) . . ?
F35 C62 C59 108.9(3) . . ?
F35 C62 F36 107.0(4) . . ?
F34 C62 F35 106.1(3) . . ?
F34 C62 C59 112.8(3) . . ?
F34 C62 F36 109.5(4) . . ?
F36 C62 C59 112.2(3) . . ?
C43 C45 H45A 109.5 . . ?
C43 C45 H45B 109.5 . . ?
C43 C45 H45C 109.5 . . ?
H45A C45 H45B 109.5 . . ?
H45A C45 H45C 109.5 . . ?
H45B C45 H45C 109.5 . . ?
C43 C44 H44A 109.5 . . ?
C43 C44 H44B 109.5 . . ?
C43 C44 H44C 109.5 . . ?
H44A C44 H44B 109.5 . . ?
H44A C44 H44C 109.5 . . ?
H44B C44 H44C 109.5 . . ?
C43 C46 H46A 109.5 . . ?
C43 C46 H46B 109.5 . . ?
C43 C46 H46C 109.5 . . ?
H46A C46 H46B 109.5 . . ?
H46A C46 H46C 109.5 . . ?
H46B C46 H46C 109.5 . . ?
F13 C53 C51 112.1(4) . . ?
F14 C53 F13 105.3(5) . . ?
F14 C53 C51 114.6(4) . . ?
F14 C53 F15 102.8(5) . . ?
F15 C53 F13 112.3(5) . . ?
F15 C53 C51 109.3(3) . . ?
F17 C54 C51 109.2(5) . . ?
F16 C54 F17 112.2(5) . . ?
F16 C54 C51 111.9(3) . . ?
F16 C54 F18 103.6(4) . . ?
F18 C54 F17 110.1(5) . . ?
F18 C54 C51 109.6(3) . . ?
F10 C52 C51 108.5(3) . . ?
F11 C52 F10 105.3(5) . . ?
F11 C52 C51 111.2(4) . . ?
F12 C52 F10 108.3(5) . . ?
F12 C52 F11 108.0(4) . . ?
F12 C52 C51 115.2(4) . . ?
F13A C53A C51 112.5(6) . . ?
F13A C53A F14A 105.7(8) . . ?
F13A C53A F15A 110.7(8) . . ?
F14A C53A C51 111.6(5) . . ?
F14A C53A F15A 112.5(9) . . ?
F15A C53A C51 104.0(8) . . ?
F17A C54A C51 111.0(7) . . ?
F17A C54A F16A 103.1(8) . . ?
F17A C54A F18A 111.9(9) . . ?
F16A C54A C51 119.9(7) . . ?
F16A C54A F18A 103.1(8) . . ?
F18A C54A C51 107.6(8) . . ?
F10A C52A C51 115.2(7) . . ?
F10A C52A F12A 119.3(11) . . ?
F11A C52A C51 115.2(8) . . ?
F11A C52A F10A 95.0(10) . . ?
F11A C52A F12A 106.9(8) . . ?
F12A C52A C51 105.1(7) . . ?
C43 C46A H46D 109.5 . . ?
C43 C46A H46E 109.5 . . ?
C43 C46A H46F 109.5 . . ?
H46D C46A H46E 109.5 . . ?
H46D C46A H46F 109.5 . . ?
H46E C46A H46F 109.5 . . ?
C43 C45A H45D 109.5 . . ?
C43 C45A H45E 109.5 . . ?
C43 C45A H45F 109.5 . . ?
H45D C45A H45E 109.5 . . ?
H45D C45A H45F 109.5 . . ?
H45E C45A H45F 109.5 . . ?
C43 C44A H44D 109.5 . . ?
C43 C44A H44E 109.5 . . ?
C43 C44A H44F 109.5 . . ?
H44D C44A H44E 109.5 . . ?
H44D C44A H44F 109.5 . . ?
H44E C44A H44F 109.5 . . ?
F22A C57A C55 109.4(7) . . ?
F22A C57A F23A 108.0(7) . . ?
F23A C57A C55 110.3(6) . . ?
F24A C57A C55 112.4(6) . . ?
F24A C57A F22A 107.6(8) . . ?
F24A C57A F23A 109.0(8) . . ?
F20A C56A C55 110.5(8) . . ?
F20A C56A F21A 107.8(8) . . ?
F20A C56A F19A 105.9(8) . . ?
F21A C56A C55 112.5(6) . . ?
F19A C56A C55 110.7(6) . . ?
F19A C56A F21A 109.1(8) . . ?
F7A C50A C47 114(2) . . ?
F7A C50A F9A 104.7(19) . . ?
F9A C50A C47 102.4(9) . . ?
F8A C50A C47 110.4(12) . . ?
F8A C50A F7A 116.5(17) . . ?
F8A C50A F9A 107.8(13) . . ?
F1A C48A C47 112.0(6) . . ?
F1A C48A F2A 105.9(8) . . ?
F1A C48A F3A 105.6(8) . . ?
F2A C48A C47 115.0(6) . . ?
F3A C48A C47 111.0(7) . . ?
F3A C48A F2A 106.7(8) . . ?
F6A C49A C47 106.3(5) . . ?
F5A C49A C47 113.2(5) . . ?
F5A C49A F6A 108.9(7) . . ?
F4A C49A C47 113.1(6) . . ?
F4A C49A F6A 107.5(7) . . ?
F4A C49A F5A 107.5(6) . . ?
F33A C61A C59 108.2(11) . . ?
F33A C61A F31A 113.6(10) . . ?
F33A C61A F32A 108.4(10) . . ?
F31A C61A C59 108.8(10) . . ?
F32A C61A C59 118.9(9) . . ?
F32A C61A F31A 98.9(9) . . ?
F28A C60A C59 102.2(12) . . ?
F29A C60A C59 112.3(8) . . ?
F29A C60A F28A 111.8(12) . . ?
F30A C60A C59 110.7(8) . . ?
F30A C60A F28A 114.5(17) . . ?
F30A C60A F29A 105.5(9) . . ?
F35A C62A C59 111.3(7) . . ?
F34A C62A C59 110.3(7) . . ?
F34A C62A F35A 107.0(9) . . ?
F34A C62A F36A 113.0(9) . . ?
F36A C62A C59 103.5(7) . . ?
F36A C62A F35A 111.8(9) . . ?

loop_
_geom_bond_atom_site_label_1
_geom_bond_atom_site_label_2
_geom_bond_distance
_geom_bond_site_symmetry_2
_geom_bond_publ_flag
Al1 O1 1.7179(14) . ?
Al1 O2 1.7123(14) . ?
Al1 O3 1.7141(16) . ?
Al1 O4 1.7110(17) . ?
F7 C50 1.328(6) . ?
O1 C47 1.335(2) . ?
O2 C51 1.338(2) . ?
N1 C7 1.381(2) . ?
N1 C3 1.382(2) . ?
N1 C13 1.420(2) . ?
F9 C50 1.326(6) . ?
F8 C50 1.325(6) . ?
N2 C6 1.375(2) . ?
N2 C19 1.376(2) . ?
N2 C25 1.413(2) . ?
F26 C58 1.319(6) . ?
F33 C61 1.326(5) . ?
O3 C55 1.322(2) . ?
O4 C59 1.327(3) . ?
F1 C48 1.308(6) . ?
F13 C53 1.349(6) . ?
F20 C56 1.328(6) . ?
F27 C58 1.365(5) . ?
C6 C5 1.447(2) . ?
C6 C1 1.401(2) . ?
F31 C61 1.347(5) . ?
F14 C53 1.312(6) . ?
C30 C25 1.423(2) . ?
C30 C29 1.385(2) . ?
C30 C24 1.477(2) . ?
C19 C20 1.370(2) . ?
C19 C24 1.376(2) . ?
C7 C8 1.368(2) . ?
C7 C12 1.369(2) . ?
C5 C4 1.385(2) . ?
C5 C20 1.475(2) . ?
F25 C58 1.321(6) . ?
C25 C26 1.380(3) . ?
C3 C4 1.404(2) . ?
C3 C2 1.452(2) . ?
C8 C2 1.471(2) . ?
C8 C9 1.390(3) . ?
C4 H4 0.9500 . ?
F35 C62 1.341(5) . ?
C20 C21 1.399(2) . ?
C13 C14 1.379(3) . ?
C13 C18 1.430(2) . ?
C21 H21 0.9500 . ?
C21 C22 1.411(2) . ?
C1 H1 0.9500 . ?
C1 C2 1.377(2) . ?
C22 C23 1.420(3) . ?
C22 C39 1.538(2) . ?
F17 C54 1.351(7) . ?
C29 H29 0.9500 . ?
C29 C28 1.400(3) . ?
F32 C61 1.332(5) . ?
C9 H9 0.9500 . ?
C9 C10 1.417(3) . ?
C24 C23 1.390(2) . ?
F2 C48 1.330(5) . ?
C14 H14 0.9500 . ?
C14 C15 1.398(3) . ?
C18 C17 1.380(2) . ?
C18 C12 1.474(2) . ?
C23 H23 0.9500 . ?
F28 C60 1.374(7) . ?
F6 C49 1.338(6) . ?
F3 C48 1.328(5) . ?
C17 H17 0.9500 . ?
C17 C16 1.404(3) . ?
C12 C11 1.400(3) . ?
C28 C27 1.402(3) . ?
C28 C43 1.533(2) . ?
C11 H11 0.9500 . ?
C11 C10 1.414(3) . ?
C10 C31 1.538(3) . ?
C16 C15 1.400(3) . ?
C16 C35 1.534(2) . ?
F19 C56 1.342(5) . ?
C47 C50 1.564(5) . ?
C47 C48 1.536(5) . ?
C47 C49 1.555(5) . ?
C47 C50A 1.539(10) . ?
C47 C48A 1.578(8) . ?
C47 C49A 1.548(7) . ?
F5 C49 1.334(5) . ?
C15 H15 0.9500 . ?
C35 C37 1.538(3) . ?
C35 C38 1.528(3) . ?
C35 C36 1.541(3) . ?
C26 H26 0.9500 . ?
C26 C27 1.385(3) . ?
C27 H27 0.9500 . ?
F10 C52 1.354(6) . ?
F22 C57 1.334(6) . ?
F16 C54 1.321(5) . ?
C39 C41 1.546(3) . ?
C39 C42 1.522(4) . ?
C39 C40 1.522(3) . ?
F34 C62 1.338(5) . ?
F11 C52 1.331(5) . ?
C55 C58 1.549(3) . ?
C55 C56 1.561(5) . ?
C55 C57 1.556(5) . ?
C55 C57A 1.529(8) . ?
C55 C56A 1.538(8) . ?
C43 C45 1.533(4) . ?
C43 C44 1.549(4) . ?
C43 C46 1.501(4) . ?
C43 C46A 1.589(7) . ?
C43 C45A 1.489(9) . ?
C43 C44A 1.544(9) . ?
C37 H37A 0.9800 . ?
C37 H37B 0.9800 . ?
C37 H37C 0.9800 . ?
C31 C32 1.531(3) . ?
C31 C34 1.536(4) . ?
C31 C33 1.533(3) . ?
C59 C61 1.576(5) . ?
C59 C60 1.522(5) . ?
C59 C62 1.557(5) . ?
C59 C61A 1.528(9) . ?
C59 C60A 1.556(9) . ?
C59 C62A 1.557(9) . ?
F4 C49 1.327(5) . ?
C51 C53 1.568(5) . ?
C51 C54 1.527(4) . ?
C51 C52 1.569(5) . ?
C51 C53A 1.505(7) . ?
C51 C54A 1.554(8) . ?
C51 C52A 1.516(8) . ?
F12 C52 1.324(5) . ?
F23 C57 1.337(5) . ?
F29 C60 1.324(5) . ?
F21 C56 1.337(5) . ?
F24 C57 1.333(5) . ?
F18 C54 1.340(6) . ?
F36 C62 1.342(5) . ?
C32 H32A 0.9800 . ?
C32 H32B 0.9800 . ?
C32 H32C 0.9800 . ?
F30 C60 1.336(5) . ?
C38 H38A 0.9800 . ?
C38 H38B 0.9800 . ?
C38 H38C 0.9800 . ?
C36 H36A 0.9800 . ?
C36 H36B 0.9800 . ?
C36 H36C 0.9800 . ?
C58 F27A 1.321(8) . ?
C58 F26A 1.329(10) . ?
C58 F25A 1.363(9) . ?
C41 H41A 0.9800 . ?
C41 H41B 0.9800 . ?
C41 H41C 0.9800 . ?
C34 H34A 0.9800 . ?
C34 H34B 0.9800 . ?
C34 H34C 0.9800 . ?
C42 H42A 0.9800 . ?
C42 H42B 0.9800 . ?
C42 H42C 0.9800 . ?
F15 C53 1.342(6) . ?
C40 H40A 0.9800 . ?
C40 H40B 0.9800 . ?
C40 H40C 0.9800 . ?
C33 H33A 0.9800 . ?
C33 H33B 0.9800 . ?
C33 H33C 0.9800 . ?
C45 H45A 0.9800 . ?
C45 H45B 0.9800 . ?
C45 H45C 0.9800 . ?
C44 H44A 0.9800 . ?
C44 H44B 0.9800 . ?
C44 H44C 0.9800 . ?
C46 H46A 0.9800 . ?
C46 H46B 0.9800 . ?
C46 H46C 0.9800 . ?
F13A C53A 1.315(8) . ?
F14A C53A 1.337(6) . ?
F17A C54A 1.302(9) . ?
F10A C52A 1.323(8) . ?
F16A C54A 1.321(8) . ?
F11A C52A 1.282(9) . ?
F12A C52A 1.381(9) . ?
F18A C54A 1.360(9) . ?
F15A C53A 1.338(9) . ?
C46A H46D 0.9800 . ?
C46A H46E 0.9800 . ?
C46A H46F 0.9800 . ?
C45A H45D 0.9800 . ?
C45A H45E 0.9800 . ?
C45A H45F 0.9800 . ?
C44A H44D 0.9800 . ?
C44A H44E 0.9800 . ?
C44A H44F 0.9800 . ?
F22A C57A 1.334(9) . ?
F23A C57A 1.341(8) . ?
F24A C57A 1.328(8) . ?
F20A C56A 1.332(9) . ?
F21A C56A 1.336(8) . ?
C56A F19A 1.335(8) . ?
F7A C50A 1.339(10) . ?
F9A C50A 1.342(10) . ?
F8A C50A 1.329(10) . ?
F1A C48A 1.332(8) . ?
F2A C48A 1.345(8) . ?
F6A C49A 1.343(8) . ?
F3A C48A 1.343(8) . ?
F5A C49A 1.333(7) . ?
F4A C49A 1.330(8) . ?
F33A C61A 1.321(9) . ?
F31A C61A 1.328(10) . ?
F35A C62A 1.358(9) . ?
F32A C61A 1.323(9) . ?
F28A C60A 1.381(10) . ?
F34A C62A 1.352(8) . ?
F29A C60A 1.364(9) . ?
F36A C62A 1.358(9) . ?
F30A C60A 1.361(9) . ?

loop_
_geom_torsion_atom_site_label_1
_geom_torsion_atom_site_label_2
_geom_torsion_atom_site_label_3
_geom_torsion_atom_site_label_4
_geom_torsion
_geom_torsion_site_symmetry_1
_geom_torsion_site_symmetry_2
_geom_torsion_site_symmetry_3
_geom_torsion_site_symmetry_4
_geom_torsion_publ_flag
Al1 O1 C47 C50 -32.6(4) . . . . ?
Al1 O1 C47 C48 -155.8(3) . . . . ?
Al1 O1 C47 C49 82.2(4) . . . . ?
Al1 O1 C47 C50A -27.3(7) . . . . ?
Al1 O1 C47 C48A -142.7(4) . . . . ?
Al1 O1 C47 C49A 105.9(5) . . . . ?
Al1 O2 C51 C53 -79.1(4) . . . . ?
Al1 O2 C51 C54 160.2(3) . . . . ?
Al1 O2 C51 C52 39.3(4) . . . . ?
Al1 O2 C51 C53A -43.2(5) . . . . ?
Al1 O2 C51 C54A -163.1(4) . . . . ?
Al1 O2 C51 C52A 83.5(5) . . . . ?
Al1 O3 C55 C58 36.8(5) . . . . ?
Al1 O3 C55 C56 158.6(4) . . . . ?
Al1 O3 C55 C57 -84.4(5) . . . . ?
Al1 O3 C55 C57A -88.2(6) . . . . ?
Al1 O3 C55 C56A 150.7(6) . . . . ?
Al1 O4 C59 C61 43.8(6) . . . . ?
Al1 O4 C59 C60 -78.2(6) . . . . ?
Al1 O4 C59 C62 159.9(4) . . . . ?
Al1 O4 C59 C61A 34.7(8) . . . . ?
Al1 O4 C59 C60A -88.5(8) . . . . ?
Al1 O4 C59 C62A 160.1(6) . . . . ?
O1 Al1 O2 C51 11.0(4) . . . . ?
O1 Al1 O3 C55 -172.0(4) . . . . ?
O1 Al1 O4 C59 106.8(5) . . . . ?
O1 C47 C50 F7 164.0(9) . . . . ?
O1 C47 C50 F9 41.1(7) . . . . ?
O1 C47 C50 F8 -80.4(7) . . . . ?
O1 C47 C48 F1 46.5(5) . . . . ?
O1 C47 C48 F2 -72.6(4) . . . . ?
O1 C47 C48 F3 168.5(3) . . . . ?
O1 C47 C49 F6 -73.3(3) . . . . ?
O1 C47 C49 F5 165.1(3) . . . . ?
O1 C47 C49 F4 45.0(4) . . . . ?
O1 C47 C50A F7A 161.4(17) . . . . ?
O1 C47 C50A F9A 49.0(12) . . . . ?
O1 C47 C50A F8A -65.5(12) . . . . ?
O1 C47 C48A F1A 42.2(7) . . . . ?
O1 C47 C48A F2A -78.8(7) . . . . ?
O1 C47 C48A F3A 159.9(6) . . . . ?
O1 C47 C49A F6A -80.8(6) . . . . ?
O1 C47 C49A F5A 159.6(5) . . . . ?
O1 C47 C49A F4A 37.0(7) . . . . ?
O2 Al1 O1 C47 -176.8(3) . . . . ?
O2 Al1 O3 C55 -54.5(5) . . . . ?
O2 Al1 O4 C59 -14.4(5) . . . . ?
O2 C51 C53 F13 46.4(5) . . . . ?
O2 C51 C53 F14 166.4(5) . . . . ?
O2 C51 C53 F15 -78.8(4) . . . . ?
O2 C51 C54 F17 44.1(5) . . . . ?
O2 C51 C54 F16 169.0(4) . . . . ?
O2 C51 C54 F18 -76.6(4) . . . . ?
O2 C51 C52 F10 34.1(4) . . . . ?
O2 C51 C52 F11 -81.2(4) . . . . ?
O2 C51 C52 F12 155.6(4) . . . . ?
O2 C51 C53A F13A 77.7(6) . . . . ?
O2 C51 C53A F14A -163.7(7) . . . . ?
O2 C51 C53A F15A -42.2(8) . . . . ?
O2 C51 C54A F17A 72.3(7) . . . . ?
O2 C51 C54A F16A -167.7(7) . . . . ?
O2 C51 C54A F18A -50.5(8) . . . . ?
O2 C51 C52A F10A 57.7(11) . . . . ?
O2 C51 C52A F11A -51.5(9) . . . . ?
O2 C51 C52A F12A -168.8(6) . . . . ?
N1 C7 C8 C2 0.8(2) . . . . ?
N1 C7 C8 C9 -175.17(16) . . . . ?
N1 C7 C12 C18 -1.8(2) . . . . ?
N1 C7 C12 C11 174.84(16) . . . . ?
N1 C3 C4 C5 -178.57(17) . . . . ?
N1 C3 C2 C8 2.04(19) . . . . ?
N1 C3 C2 C1 -179.89(16) . . . . ?
N1 C13 C14 C15 -178.71(17) . . . . ?
N1 C13 C18 C17 178.74(16) . . . . ?
N1 C13 C18 C12 -1.58(19) . . . . ?
N2 C6 C5 C4 178.60(15) . . . . ?
N2 C6 C5 C20 1.33(18) . . . . ?
N2 C6 C1 C2 -176.79(17) . . . . ?
N2 C19 C20 C5 -0.1(2) . . . . ?
N2 C19 C20 C21 -175.28(15) . . . . ?
N2 C19 C24 C30 -0.8(2) . . . . ?
N2 C19 C24 C23 174.92(15) . . . . ?
N2 C25 C26 C27 176.85(18) . . . . ?
O3 Al1 O1 C47 -58.4(3) . . . . ?
O3 Al1 O2 C51 -106.0(3) . . . . ?
O3 Al1 O4 C59 -135.2(5) . . . . ?
O3 C55 C58 F26 -46.3(9) . . . . ?
O3 C55 C58 F27 -158.0(3) . . . . ?
O3 C55 C58 F25 80.6(4) . . . . ?
O3 C55 C58 F27A 173.0(6) . . . . ?
O3 C55 C58 F26A -43(2) . . . . ?
O3 C55 C58 F25A 59.5(6) . . . . ?
O3 C55 C56 F20 70.9(4) . . . . ?
O3 C55 C56 F19 -48.2(4) . . . . ?
O3 C55 C56 F21 -168.8(3) . . . . ?
O3 C55 C57 F22 -43.5(4) . . . . ?
O3 C55 C57 F23 -165.5(3) . . . . ?
O3 C55 C57 F24 74.3(4) . . . . ?
O3 C55 C57A F22A -36.4(8) . . . . ?
O3 C55 C57A F23A -155.0(5) . . . . ?
O3 C55 C57A F24A 83.1(8) . . . . ?
O3 C55 C56A F20A 81.9(7) . . . . ?
O3 C55 C56A F21A -157.6(7) . . . . ?
O3 C55 C56A F19A -35.2(7) . . . . ?
O4 Al1 O1 C47 60.0(3) . . . . ?
O4 Al1 O2 C51 134.3(3) . . . . ?
O4 Al1 O3 C55 67.3(5) . . . . ?
O4 C59 C61 F33 39.2(5) . . . . ?
O4 C59 C61 F31 -80.3(4) . . . . ?
O4 C59 C61 F32 151.4(4) . . . . ?
O4 C59 C60 F28 -81.4(7) . . . . ?
O4 C59 C60 F29 39.4(5) . . . . ?
O4 C59 C60 F30 160.7(4) . . . . ?
O4 C59 C62 F35 43.4(4) . . . . ?
O4 C59 C62 F34 161.0(3) . . . . ?
O4 C59 C62 F36 -74.8(4) . . . . ?
O4 C59 C61A F33A 38.0(11) . . . . ?
O4 C59 C61A F31A -85.8(9) . . . . ?
O4 C59 C61A F32A 162.2(8) . . . . ?
O4 C59 C60A F28A -62.2(15) . . . . ?
O4 C59 C60A F29A 57.7(11) . . . . ?
O4 C59 C60A F30A 175.4(8) . . . . ?
O4 C59 C62A F35A 49.8(8) . . . . ?
O4 C59 C62A F34A 168.4(8) . . . . ?
O4 C59 C62A F36A -70.4(7) . . . . ?
C6 N2 C19 C20 1.0(2) . . . . ?
C6 N2 C19 C24 -171.38(15) . . . . ?
C6 N2 C25 C30 166.5(2) . . . . ?
C6 N2 C25 C26 -12.2(4) . . . . ?
C6 C5 C4 C3 -1.2(2) . . . . ?
C6 C5 C20 C19 -0.74(18) . . . . ?
C6 C5 C20 C21 172.1(2) . . . . ?
C6 C1 C2 C3 -1.2(3) . . . . ?
C6 C1 C2 C8 176.35(18) . . . . ?
C30 C25 C26 C27 -1.6(3) . . . . ?
C30 C29 C28 C27 -0.3(3) . . . . ?
C30 C29 C28 C43 178.08(17) . . . . ?
C30 C24 C23 C22 171.9(2) . . . . ?
C19 N2 C6 C5 -1.38(19) . . . . ?
C19 N2 C6 C1 175.74(17) . . . . ?
C19 N2 C25 C30 -0.89(19) . . . . ?
C19 N2 C25 C26 -179.54(19) . . . . ?
C19 C20 C21 C22 1.9(2) . . . . ?
C19 C24 C23 C22 -1.2(3) . . . . ?
C7 N1 C3 C4 177.14(18) . . . . ?
C7 N1 C3 C2 -1.53(19) . . . . ?
C7 N1 C13 C14 -179.90(19) . . . . ?
C7 N1 C13 C18 0.52(19) . . . . ?
C7 C8 C2 C3 -1.71(19) . . . . ?
C7 C8 C2 C1 -179.47(19) . . . . ?
C7 C8 C9 C10 0.1(3) . . . . ?
C7 C12 C11 C10 0.5(3) . . . . ?
C5 C6 C1 C2 -0.1(3) . . . . ?
C5 C20 C21 C22 -170.5(2) . . . . ?
C25 N2 C6 C5 -168.7(2) . . . . ?
C25 N2 C6 C1 8.4(4) . . . . ?
C25 N2 C19 C20 173.40(15) . . . . ?
C25 N2 C19 C24 1.1(2) . . . . ?
C25 C30 C29 C28 -1.2(3) . . . . ?
C25 C30 C24 C19 0.16(19) . . . . ?
C25 C30 C24 C23 -173.3(2) . . . . ?
C25 C26 C27 C28 0.0(3) . . . . ?
C3 N1 C7 C8 0.4(2) . . . . ?
C3 N1 C7 C12 -175.95(16) . . . . ?
C3 N1 C13 C14 -5.4(4) . . . . ?
C3 N1 C13 C18 175.0(2) . . . . ?
C8 C7 C12 C18 -177.45(19) . . . . ?
C8 C7 C12 C11 -0.8(3) . . . . ?
C8 C9 C10 C11 -0.4(3) . . . . ?
C8 C9 C10 C31 179.70(18) . . . . ?
C4 C5 C20 C19 -177.49(18) . . . . ?
C4 C5 C20 C21 -4.7(4) . . . . ?
C4 C3 C2 C8 -176.75(16) . . . . ?
C4 C3 C2 C1 1.3(3) . . . . ?
C20 C19 C24 C30 -171.44(18) . . . . ?
C20 C19 C24 C23 4.2(3) . . . . ?
C20 C5 C4 C3 175.26(17) . . . . ?
C20 C21 C22 C23 0.4(3) . . . . ?
C20 C21 C22 C39 176.99(17) . . . . ?
C13 N1 C7 C8 177.24(15) . . . . ?
C13 N1 C7 C12 0.8(2) . . . . ?
C13 N1 C3 C4 2.7(4) . . . . ?
C13 N1 C3 C2 -176.0(2) . . . . ?
C13 C14 C15 C16 0.1(3) . . . . ?
C13 C18 C17 C16 0.0(3) . . . . ?
C13 C18 C12 C7 2.0(2) . . . . ?
C13 C18 C12 C11 -172.9(2) . . . . ?
C21 C22 C23 C24 -0.8(3) . . . . ?
C21 C22 C39 C41 126.9(2) . . . . ?
C21 C22 C39 C42 -113.6(2) . . . . ?
C21 C22 C39 C40 8.2(3) . . . . ?
C1 C6 C5 C4 1.3(3) . . . . ?
C1 C6 C5 C20 -175.96(16) . . . . ?
C29 C30 C25 N2 -176.57(15) . . . . ?
C29 C30 C25 C26 2.2(3) . . . . ?
C29 C30 C24 C19 176.56(19) . . . . ?
C29 C30 C24 C23 3.1(4) . . . . ?
C29 C28 C27 C26 0.9(3) . . . . ?
C29 C28 C43 C45 130.2(3) . . . . ?
C29 C28 C43 C44 -112.1(2) . . . . ?
C29 C28 C43 C46 6.3(4) . . . . ?
C29 C28 C43 C46A 46.4(5) . . . . ?
C29 C28 C43 C45A 166.0(8) . . . . ?
C29 C28 C43 C44A -65.5(5) . . . . ?
C2 C3 C4 C5 -0.1(3) . . . . ?
C2 C8 C9 C10 -173.5(2) . . . . ?
C9 C8 C2 C3 172.4(2) . . . . ?
C9 C8 C2 C1 -5.4(4) . . . . ?
C9 C10 C31 C32 -51.8(3) . . . . ?
C9 C10 C31 C34 66.4(2) . . . . ?
C9 C10 C31 C33 -170.6(2) . . . . ?
C24 C30 C25 N2 0.45(19) . . . . ?
C24 C30 C25 C26 179.24(17) . . . . ?
C24 C30 C29 C28 -177.27(18) . . . . ?
C24 C19 C20 C5 170.56(18) . . . . ?
C24 C19 C20 C21 -4.6(3) . . . . ?
C14 C13 C18 C17 -0.9(3) . . . . ?
C14 C13 C18 C12 178.79(16) . . . . ?
C18 C13 C14 C15 0.8(3) . . . . ?
C18 C17 C16 C15 0.8(3) . . . . ?
C18 C17 C16 C35 179.70(17) . . . . ?
C18 C12 C11 C10 175.1(2) . . . . ?
C23 C22 C39 C41 -56.4(2) . . . . ?
C23 C22 C39 C42 63.1(3) . . . . ?
C23 C22 C39 C40 -175.1(2) . . . . ?
C17 C18 C12 C7 -178.4(2) . . . . ?
C17 C18 C12 C11 6.7(4) . . . . ?
C17 C16 C15 C14 -0.9(3) . . . . ?
C17 C16 C35 C37 53.6(2) . . . . ?
C17 C16 C35 C38 174.62(18) . . . . ?
C17 C16 C35 C36 -64.8(2) . . . . ?
C12 C7 C8 C2 176.51(19) . . . . ?
C12 C7 C8 C9 0.5(3) . . . . ?
C12 C18 C17 C16 -179.53(19) . . . . ?
C12 C11 C10 C9 0.1(3) . . . . ?
C12 C11 C10 C31 179.97(19) . . . . ?
C11 C10 C31 C32 128.4(2) . . . . ?
C11 C10 C31 C34 -113.4(2) . . . . ?
C11 C10 C31 C33 9.5(3) . . . . ?
C15 C16 C35 C37 -127.55(19) . . . . ?
C15 C16 C35 C38 -6.5(3) . . . . ?
C15 C16 C35 C36 114.0(2) . . . . ?
C35 C16 C15 C14 -179.72(17) . . . . ?
C27 C28 C43 C45 -51.4(3) . . . . ?
C27 C28 C43 C44 66.2(3) . . . . ?
C27 C28 C43 C46 -175.3(3) . . . . ?
C27 C28 C43 C46A -135.2(5) . . . . ?
C27 C28 C43 C45A -15.6(9) . . . . ?
C27 C28 C43 C44A 112.9(5) . . . . ?
C39 C22 C23 C24 -177.48(17) . . . . ?
C43 C28 C27 C26 -177.50(19) . . . . ?
C50 C47 C48 F1 -77.6(5) . . . . ?
C50 C47 C48 F2 163.3(5) . . . . ?
C50 C47 C48 F3 44.4(6) . . . . ?
C50 C47 C49 F6 45.0(5) . . . . ?
C50 C47 C49 F5 -76.7(5) . . . . ?
C50 C47 C49 F4 163.2(5) . . . . ?
C58 C55 C56 F20 -165.5(3) . . . . ?
C58 C55 C56 F19 75.3(4) . . . . ?
C58 C55 C56 F21 -45.3(4) . . . . ?
C58 C55 C57 F22 -164.7(3) . . . . ?
C58 C55 C57 F23 73.3(4) . . . . ?
C58 C55 C57 F24 -47.0(4) . . . . ?
C58 C55 C57A F22A -164.6(6) . . . . ?
C58 C55 C57A F23A 76.7(7) . . . . ?
C58 C55 C57A F24A -45.1(7) . . . . ?
C58 C55 C56A F20A -163.4(6) . . . . ?
C58 C55 C56A F21A -42.8(8) . . . . ?
C58 C55 C56A F19A 79.6(7) . . . . ?
C61 C59 C60 F28 159.4(7) . . . . ?
C61 C59 C60 F29 -79.8(5) . . . . ?
C61 C59 C60 F30 41.5(5) . . . . ?
C61 C59 C62 F35 161.2(3) . . . . ?
C61 C59 C62 F34 -81.3(4) . . . . ?
C61 C59 C62 F36 42.9(4) . . . . ?
C56 C55 C58 F26 -170.4(9) . . . . ?
C56 C55 C58 F27 77.9(3) . . . . ?
C56 C55 C58 F25 -43.6(4) . . . . ?
C56 C55 C57 F22 76.9(4) . . . . ?
C56 C55 C57 F23 -45.1(5) . . . . ?
C56 C55 C57 F24 -165.4(4) . . . . ?
C48 C47 C50 F7 -71.2(10) . . . . ?
C48 C47 C50 F9 165.9(5) . . . . ?
C48 C47 C50 F8 44.4(7) . . . . ?
C48 C47 C49 F6 164.2(3) . . . . ?
C48 C47 C49 F5 42.5(4) . . . . ?
C48 C47 C49 F4 -77.5(4) . . . . ?
C60 C59 C61 F33 158.2(4) . . . . ?
C60 C59 C61 F31 38.6(5) . . . . ?
C60 C59 C61 F32 -89.7(5) . . . . ?
C60 C59 C62 F35 -77.0(4) . . . . ?
C60 C59 C62 F34 40.5(4) . . . . ?
C60 C59 C62 F36 164.7(4) . . . . ?
C49 C47 C50 F7 49.2(10) . . . . ?
C49 C47 C50 F9 -73.6(7) . . . . ?
C49 C47 C50 F8 164.8(6) . . . . ?
C49 C47 C48 F1 165.3(4) . . . . ?
C49 C47 C48 F2 46.3(4) . . . . ?
C49 C47 C48 F3 -72.7(4) . . . . ?
C57 C55 C58 F26 71.8(9) . . . . ?
C57 C55 C58 F27 -39.9(4) . . . . ?
C57 C55 C58 F25 -161.4(3) . . . . ?
C57 C55 C56 F20 -45.3(4) . . . . ?
C57 C55 C56 F19 -164.5(4) . . . . ?
C57 C55 C56 F21 74.9(5) . . . . ?
C62 C59 C61 F33 -81.6(5) . . . . ?
C62 C59 C61 F31 158.9(4) . . . . ?
C62 C59 C61 F32 30.6(5) . . . . ?
C62 C59 C60 F28 42.1(7) . . . . ?
C62 C59 C60 F29 162.8(4) . . . . ?
C62 C59 C60 F30 -75.8(5) . . . . ?
C53 C51 C54 F17 -76.1(5) . . . . ?
C53 C51 C54 F16 48.8(5) . . . . ?
C53 C51 C54 F18 163.2(4) . . . . ?
C53 C51 C52 F10 153.2(4) . . . . ?
C53 C51 C52 F11 37.9(4) . . . . ?
C53 C51 C52 F12 -85.3(5) . . . . ?
C54 C51 C53 F13 166.7(4) . . . . ?
C54 C51 C53 F14 -73.3(5) . . . . ?
C54 C51 C53 F15 41.4(4) . . . . ?
C54 C51 C52 F10 -86.3(4) . . . . ?
C54 C51 C52 F11 158.4(4) . . . . ?
C54 C51 C52 F12 35.2(5) . . . . ?
C52 C51 C53 F13 -72.8(5) . . . . ?
C52 C51 C53 F14 47.2(5) . . . . ?
C52 C51 C53 F15 162.0(3) . . . . ?
C52 C51 C54 F17 164.6(4) . . . . ?
C52 C51 C54 F16 -70.6(5) . . . . ?
C52 C51 C54 F18 43.9(4) . . . . ?
C53A C51 C54A F17A -49.6(8) . . . . ?
C53A C51 C54A F16A 70.5(9) . . . . ?
C53A C51 C54A F18A -172.3(8) . . . . ?
C53A C51 C52A F10A -173.4(9) . . . . ?
C53A C51 C52A F11A 77.4(9) . . . . ?
C53A C51 C52A F12A -39.9(9) . . . . ?
C54A C51 C53A F13A -166.1(6) . . . . ?
C54A C51 C53A F14A -47.5(9) . . . . ?
C54A C51 C53A F15A 74.0(8) . . . . ?
C54A C51 C52A F10A -55.7(11) . . . . ?
C54A C51 C52A F11A -164.9(8) . . . . ?
C54A C51 C52A F12A 77.8(8) . . . . ?
C52A C51 C53A F13A -52.5(8) . . . . ?
C52A C51 C53A F14A 66.1(9) . . . . ?
C52A C51 C53A F15A -172.4(8) . . . . ?
C52A C51 C54A F17A -166.2(7) . . . . ?
C52A C51 C54A F16A -46.2(9) . . . . ?
C52A C51 C54A F18A 71.0(9) . . . . ?
C57A C55 C58 F27A -51.3(7) . . . . ?
C57A C55 C58 F26A 92(2) . . . . ?
C57A C55 C58 F25A -164.8(6) . . . . ?
C57A C55 C56A F20A -47.9(8) . . . . ?
C57A C55 C56A F21A 72.6(8) . . . . ?
C57A C55 C56A F19A -165.0(7) . . . . ?
C56A C55 C58 F27A 69.6(7) . . . . ?
C56A C55 C58 F26A -147(2) . . . . ?
C56A C55 C58 F25A -43.9(6) . . . . ?
C56A C55 C57A F22A 76.0(8) . . . . ?
C56A C55 C57A F23A -42.7(8) . . . . ?
C56A C55 C57A F24A -164.6(7) . . . . ?
C50A C47 C48A F1A -77.3(10) . . . . ?
C50A C47 C48A F2A 161.7(10) . . . . ?
C50A C47 C48A F3A 40.5(10) . . . . ?
C50A C47 C49A F6A 52.9(8) . . . . ?
C50A C47 C49A F5A -66.7(9) . . . . ?
C50A C47 C49A F4A 170.7(8) . . . . ?
C48A C47 C50A F7A -88.1(18) . . . . ?
C48A C47 C50A F9A 159.5(9) . . . . ?
C48A C47 C50A F8A 45.0(14) . . . . ?
C48A C47 C49A F6A 170.1(6) . . . . ?
C48A C47 C49A F5A 50.6(8) . . . . ?
C48A C47 C49A F4A -72.1(7) . . . . ?
C49A C47 C50A F7A 26.7(19) . . . . ?
C49A C47 C50A F9A -85.7(12) . . . . ?
C49A C47 C50A F8A 159.8(10) . . . . ?
C49A C47 C48A F1A 162.5(7) . . . . ?
C49A C47 C48A F2A 41.5(8) . . . . ?
C49A C47 C48A F3A -79.7(7) . . . . ?
C61A C59 C60A F28A 168.0(14) . . . . ?
C61A C59 C60A F29A -72.1(10) . . . . ?
C61A C59 C60A F30A 45.6(12) . . . . ?
C61A C59 C62A F35A 171.1(8) . . . . ?
C61A C59 C62A F34A -70.3(10) . . . . ?
C61A C59 C62A F36A 50.8(10) . . . . ?
C60A C59 C61A F33A 172.1(10) . . . . ?
C60A C59 C61A F31A 48.3(10) . . . . ?
C60A C59 C61A F32A -63.7(11) . . . . ?
C60A C59 C62A F35A -75.0(9) . . . . ?
C60A C59 C62A F34A 43.6(10) . . . . ?
C60A C59 C62A F36A 164.7(7) . . . . ?
C62A C59 C61A F33A -70.8(11) . . . . ?
C62A C59 C61A F31A 165.3(8) . . . . ?
C62A C59 C61A F32A 53.3(12) . . . . ?
C62A C59 C60A F28A 41.3(15) . . . . ?
C62A C59 C60A F29A 161.2(8) . . . . ?
C62A C59 C60A F30A -81.1(11) . . . . ?
